data_7104281
loop_
_publ_author_name
'Edge, Ruth'
'Less, Robert J'
'McInnes, Eric J L'
'M\"uther, Kristine'
'Naseri, Vesal'
'Rawson, Jeremy M'
'Wright, Dominic S'

_publ_section_title
;
 Formation of a new class of 7pi radicals via sterically induced P-P
 bond cleavage of the dimers [(CH)2(NR)2P]2.
;
_journal_issue 13
_journal_name_full 'Chemical communications (Cambridge, England)'
_journal_page_first 1691
_journal_page_last 1693
_journal_paper_doi 10.1039/b821241d
_journal_volume 34
_journal_year 2009
_chemical_formula_moiety 'C52 H72 N4 P2, 0.25(C4 H8 O)'
_chemical_formula_sum 'C53 H74 N4 O0.25 P2'
_chemical_formula_weight 833.10
_chemical_name_systematic
;
?
;
_space_group_IT_number 2
_symmetry_cell_setting triclinic
_symmetry_space_group_name_Hall '-P 1'
_symmetry_space_group_name_H-M 'P -1'
_atom_sites_solution_hydrogens geom
_atom_sites_solution_primary direct
_atom_sites_solution_secondary difmap
_audit_creation_method SHELXL-97
_cell_angle_alpha 72.598(1)
_cell_angle_beta 77.804(1)
_cell_angle_gamma 81.880(1)
_cell_formula_units_Z 4
_cell_length_a 12.1056(1)
_cell_length_b 20.2299(2)
_cell_length_c 21.6313(2)
_cell_measurement_reflns_used 35857
_cell_measurement_temperature 150(2)
_cell_measurement_theta_max 25.03
_cell_measurement_theta_min 1.00
_cell_volume 4923.51(8)
_computing_cell_refinement 'HKL Scalepack (Otwinowski & Minor 1997)'
_computing_data_collection 'Collect (Nonius B.V. 1998)'
_computing_data_reduction
;
HKL Denzo and Scalepack (Otwinowski & Minor 1997)
;
_computing_publication_material 'SHELXL-97 (Sheldrick 1997)'
_computing_structure_refinement 'SHELXL-97 (Sheldrick 1997)'
_computing_structure_solution 'SIR-92 (Altomare et al. 1994)'
_diffrn_ambient_temperature 150(2)
_diffrn_measured_fraction_theta_full 0.988
_diffrn_measured_fraction_theta_max 0.988
_diffrn_measurement_device_type 'Nonius Kappa CCD'
_diffrn_measurement_method 'Thin slice \w and \f scans'
_diffrn_radiation_source 'fine-focus sealed tube'
_diffrn_radiation_type MoK\a
_diffrn_radiation_wavelength 0.71073
_diffrn_reflns_av_R_equivalents 0.0337
_diffrn_reflns_av_sigmaI/netI 0.0341
_diffrn_reflns_limit_h_max 14
_diffrn_reflns_limit_h_min -14
_diffrn_reflns_limit_k_max 24
_diffrn_reflns_limit_k_min -23
_diffrn_reflns_limit_l_max 25
_diffrn_reflns_limit_l_min -25
_diffrn_reflns_number 57801
_diffrn_reflns_theta_full 25.04
_diffrn_reflns_theta_max 25.04
_diffrn_reflns_theta_min 3.53
_exptl_absorpt_coefficient_mu 0.127
_exptl_absorpt_correction_T_max 0.989
_exptl_absorpt_correction_T_min 0.940
_exptl_absorpt_correction_type multi-scan
_exptl_absorpt_process_details
;
multi-scan from symmetry-related measurements
Sortav (Blessing 1995)
;
_exptl_crystal_colour yellow
_exptl_crystal_density_diffrn 1.124
_exptl_crystal_density_method 'not measured'
_exptl_crystal_description block
_exptl_crystal_F_000 1808
_exptl_crystal_size_max 0.42
_exptl_crystal_size_mid 0.18
_exptl_crystal_size_min 0.10
_refine_diff_density_max 0.301
_refine_diff_density_min -0.285
_refine_diff_density_rms 0.037
_refine_ls_extinction_method none
_refine_ls_goodness_of_fit_ref 1.016
_refine_ls_hydrogen_treatment constr
_refine_ls_matrix_type full
_refine_ls_number_parameters 1122
_refine_ls_number_reflns 17212
_refine_ls_number_restraints 5
_refine_ls_restrained_S_all 1.016
_refine_ls_R_factor_all 0.0518
_refine_ls_R_factor_gt 0.0378
_refine_ls_shift/su_max 0.001
_refine_ls_shift/su_mean 0.000
_refine_ls_structure_factor_coef Fsqd
_refine_ls_weighting_details 'calc w=1/[\s^2^(Fo^2^)+(0.0368P)^2^+2.2495P] where P=(Fo^2^+2Fc^2^)/3'
_refine_ls_weighting_scheme calc
_refine_ls_wR_factor_gt 0.0873
_refine_ls_wR_factor_ref 0.0956
_reflns_number_gt 14137
_reflns_number_total 17212
_reflns_threshold_expression >2sigma(I)
_cod_data_source_file b821241d.txt
_cod_data_source_block dw0844
_cod_original_sg_symbol_H-M P-1
_cod_database_code 7104281

loop_
_symmetry_equiv_pos_as_xyz
'x, y, z'
'-x, -y, -z'

loop_
_atom_site_label
_atom_site_type_symbol
_atom_site_fract_x
_atom_site_fract_y
_atom_site_fract_z
_atom_site_U_iso_or_equiv
_atom_site_adp_type
_atom_site_occupancy
_atom_site_symmetry_multiplicity
_atom_site_calc_flag
_atom_site_refinement_flags
_atom_site_disorder_assembly
_atom_site_disorder_group
P1 P 0.59659(3) 0.22515(2) 0.264741(19) 0.02339(9) Uani 1 1 d . . .
P2 P 0.69857(3) 0.22319(2) 0.345974(19) 0.02316(9) Uani 1 1 d . . .
P3 P -0.19396(3) 0.77776(2) 0.158750(19) 0.02208(9) Uani 1 1 d . . .
P4 P -0.04795(3) 0.68955(2) 0.174516(19) 0.02233(9) Uani 1 1 d . . .
N1 N 0.71066(10) 0.24850(6) 0.19998(6) 0.0238(3) Uani 1 1 d . . .
N2 N 0.59735(10) 0.14665(7) 0.24851(6) 0.0243(3) Uani 1 1 d . . .
N3 N 0.73385(11) 0.14007(7) 0.39181(6) 0.0251(3) Uani 1 1 d . . .
N4 N 0.58433(11) 0.23360(7) 0.40747(6) 0.0257(3) Uani 1 1 d . . .
N5 N -0.25850(11) 0.80393(7) 0.22753(6) 0.0253(3) Uani 1 1 d . . .
N6 N -0.10869(10) 0.84717(6) 0.13194(6) 0.0236(3) Uani 1 1 d . . .
N7 N -0.04147(11) 0.64647(7) 0.25542(6) 0.0248(3) Uani 1 1 d . . .
N8 N -0.12271(10) 0.62493(6) 0.16893(6) 0.0228(3) Uani 1 1 d . . .
C1 C 0.75766(13) 0.19080(8) 0.17731(8) 0.0256(3) Uani 1 1 d . . .
H1 H 0.8266 0.1909 0.1466 0.031 Uiso 1 1 calc R . .
C2 C 0.69724(13) 0.13585(8) 0.20258(8) 0.0257(3) Uani 1 1 d . . .
H2 H 0.7184 0.0934 0.1912 0.031 Uiso 1 1 calc R . .
C3 C 0.76537(13) 0.31153(8) 0.18481(7) 0.0257(3) Uani 1 1 d . . .
C4 C 0.87722(13) 0.30938(8) 0.19487(8) 0.0270(3) Uani 1 1 d . . .
C5 C 0.92631(15) 0.37207(9) 0.17868(8) 0.0325(4) Uani 1 1 d . . .
H5 H 1.0028 0.3713 0.1834 0.039 Uiso 1 1 calc R . .
C6 C 0.86702(15) 0.43497(9) 0.15604(9) 0.0372(4) Uani 1 1 d . . .
H6 H 0.9019 0.4770 0.1462 0.045 Uiso 1 1 calc R . .
C7 C 0.75672(15) 0.43666(9) 0.14776(9) 0.0368(4) Uani 1 1 d . . .
H7 H 0.7157 0.4803 0.1328 0.044 Uiso 1 1 calc R . .
C8 C 0.70398(14) 0.37547(8) 0.16090(8) 0.0312(4) Uani 1 1 d . . .
C9 C 0.58315(15) 0.38076(9) 0.14940(10) 0.0403(4) Uani 1 1 d . . .
H9 H 0.5655 0.3331 0.1519 0.048 Uiso 1 1 calc R . .
C10 C 0.5690(2) 0.42795(12) 0.08088(13) 0.0682(7) Uani 1 1 d . . .
H10A H 0.6208 0.4098 0.0472 0.102 Uiso 1 1 calc R . .
H10B H 0.5866 0.4751 0.0767 0.102 Uiso 1 1 calc R . .
H10C H 0.4907 0.4291 0.0749 0.102 Uiso 1 1 calc R . .
C11 C 0.49837(17) 0.40534(11) 0.20314(13) 0.0573(6) Uani 1 1 d . . .
H11A H 0.5089 0.3746 0.2465 0.086 Uiso 1 1 calc R . .
H11B H 0.4209 0.4041 0.1969 0.086 Uiso 1 1 calc R . .
H11C H 0.5111 0.4530 0.2004 0.086 Uiso 1 1 calc R . .
C12 C 0.94724(13) 0.24276(9) 0.22403(8) 0.0296(4) Uani 1 1 d . . .
H12 H 0.8951 0.2047 0.2432 0.036 Uiso 1 1 calc R . .
C13 C 1.03890(15) 0.22203(10) 0.17063(9) 0.0395(4) Uani 1 1 d . . .
H13A H 1.0030 0.2153 0.1366 0.059 Uiso 1 1 calc R . .
H13B H 1.0816 0.1787 0.1904 0.059 Uiso 1 1 calc R . .
H13C H 1.0907 0.2589 0.1507 0.059 Uiso 1 1 calc R . .
C14 C 1.00246(16) 0.24923(10) 0.27936(9) 0.0411(4) Uani 1 1 d . . .
H14A H 0.9451 0.2674 0.3109 0.062 Uiso 1 1 calc R . .
H14B H 1.0626 0.2811 0.2606 0.062 Uiso 1 1 calc R . .
H14C H 1.0350 0.2034 0.3019 0.062 Uiso 1 1 calc R . .
C15 C 0.49361(13) 0.12131(8) 0.24348(8) 0.0251(3) Uani 1 1 d . . .
C16 C 0.44114(13) 0.15214(8) 0.18818(8) 0.0285(4) Uani 1 1 d . . .
C17 C 0.34360(14) 0.12530(10) 0.18465(9) 0.0359(4) Uani 1 1 d . . .
H17 H 0.3075 0.1456 0.1476 0.043 Uiso 1 1 calc R . .
C18 C 0.29835(15) 0.06998(10) 0.23374(9) 0.0395(4) Uani 1 1 d . . .
H18 H 0.2312 0.0528 0.2307 0.047 Uiso 1 1 calc R . .
C19 C 0.35094(15) 0.03967(10) 0.28724(9) 0.0372(4) Uani 1 1 d . . .
H19 H 0.3195 0.0015 0.3209 0.045 Uiso 1 1 calc R . .
C20 C 0.44958(14) 0.06401(9) 0.29288(8) 0.0304(4) Uani 1 1 d . . .
C21 C 0.50484(16) 0.02631(10) 0.35207(9) 0.0393(4) Uani 1 1 d . . .
H21 H 0.5763 0.0481 0.3477 0.047 Uiso 1 1 calc R . .
C22 C 0.5352(2) -0.05078(11) 0.35542(12) 0.0584(6) Uani 1 1 d . . .
H22A H 0.5872 -0.0549 0.3151 0.088 Uiso 1 1 calc R . .
H22B H 0.4660 -0.0730 0.3597 0.088 Uiso 1 1 calc R . .
H22C H 0.5718 -0.0737 0.3936 0.088 Uiso 1 1 calc R . .
C23 C 0.42670(19) 0.03331(12) 0.41529(9) 0.0545(6) Uani 1 1 d . . .
H23A H 0.4070 0.0827 0.4126 0.082 Uiso 1 1 calc R . .
H23B H 0.4653 0.0112 0.4528 0.082 Uiso 1 1 calc R . .
H23C H 0.3574 0.0105 0.4212 0.082 Uiso 1 1 calc R . .
C24 C 0.48584(14) 0.21303(9) 0.13211(8) 0.0338(4) Uani 1 1 d . . .
H24 H 0.5511 0.2285 0.1443 0.041 Uiso 1 1 calc R . .
C25 C 0.52953(18) 0.19167(12) 0.06837(9) 0.0497(5) Uani 1 1 d . . .
H25A H 0.5884 0.1530 0.0759 0.074 Uiso 1 1 calc R . .
H25B H 0.5615 0.2313 0.0336 0.074 Uiso 1 1 calc R . .
H25C H 0.4667 0.1771 0.0549 0.074 Uiso 1 1 calc R . .
C26 C 0.39552(17) 0.27415(10) 0.12151(11) 0.0515(5) Uani 1 1 d . . .
H26A H 0.3687 0.2871 0.1627 0.077 Uiso 1 1 calc R . .
H26B H 0.3318 0.2608 0.1078 0.077 Uiso 1 1 calc R . .
H26C H 0.4282 0.3138 0.0872 0.077 Uiso 1 1 calc R . .
C27 C 0.64359(13) 0.11855(9) 0.44540(8) 0.0300(4) Uani 1 1 d . . .
H27 H 0.6411 0.0723 0.4732 0.036 Uiso 1 1 calc R . .
C28 C 0.56310(14) 0.16879(9) 0.45312(8) 0.0294(4) Uani 1 1 d . . .
H28 H 0.4973 0.1616 0.4864 0.035 Uiso 1 1 calc R . .
C29 C 0.84910(13) 0.11532(8) 0.40151(8) 0.0264(3) Uani 1 1 d . . .
C30 C 0.90999(14) 0.06822(8) 0.36775(8) 0.0312(4) Uani 1 1 d . . .
C31 C 1.02068(15) 0.04479(10) 0.37740(10) 0.0401(4) Uani 1 1 d . . .
H31 H 1.0639 0.0141 0.3539 0.048 Uiso 1 1 calc R . .
C32 C 1.06878(15) 0.06518(10) 0.42035(10) 0.0442(5) Uani 1 1 d . . .
H32 H 1.1442 0.0484 0.4265 0.053 Uiso 1 1 calc R . .
C33 C 1.00704(15) 0.11000(10) 0.45442(9) 0.0389(4) Uani 1 1 d . . .
H33 H 1.0401 0.1231 0.4846 0.047 Uiso 1 1 calc R . .
C34 C 0.89735(14) 0.13645(9) 0.44551(8) 0.0295(4) Uani 1 1 d . . .
C35 C 0.83352(14) 0.18516(9) 0.48492(8) 0.0336(4) Uani 1 1 d . . .
H35 H 0.7623 0.2050 0.4672 0.040 Uiso 1 1 calc R . .
C36 C 0.80008(18) 0.14506(11) 0.55736(9) 0.0478(5) Uani 1 1 d . . .
H36A H 0.7556 0.1068 0.5607 0.072 Uiso 1 1 calc R . .
H36B H 0.7546 0.1765 0.5816 0.072 Uiso 1 1 calc R . .
H36C H 0.8687 0.1262 0.5762 0.072 Uiso 1 1 calc R . .
C37 C 0.90256(17) 0.24577(10) 0.47793(10) 0.0453(5) Uani 1 1 d . . .
H37A H 0.9209 0.2716 0.4314 0.068 Uiso 1 1 calc R . .
H37B H 0.9729 0.2276 0.4950 0.068 Uiso 1 1 calc R . .
H37C H 0.8581 0.2768 0.5029 0.068 Uiso 1 1 calc R . .
C38 C 0.85538(16) 0.03722(9) 0.32726(9) 0.0395(4) Uani 1 1 d . . .
H38 H 0.7883 0.0693 0.3141 0.047 Uiso 1 1 calc R . .
C39 C 0.93322(19) 0.02745(12) 0.26478(11) 0.0548(6) Uani 1 1 d . . .
H39A H 0.9651 0.0714 0.2391 0.082 Uiso 1 1 calc R . .
H39B H 0.8897 0.0128 0.2385 0.082 Uiso 1 1 calc R . .
H39C H 0.9949 -0.0082 0.2766 0.082 Uiso 1 1 calc R . .
C40 C 0.8123(2) -0.03207(11) 0.37135(12) 0.0588(6) Uani 1 1 d . . .
H40A H 0.7583 -0.0242 0.4097 0.088 Uiso 1 1 calc R . .
H40B H 0.8764 -0.0639 0.3862 0.088 Uiso 1 1 calc R . .
H40C H 0.7746 -0.0525 0.3464 0.088 Uiso 1 1 calc R . .
C41 C 0.50714(14) 0.29494(9) 0.40358(8) 0.0290(4) Uani 1 1 d . . .
C42 C 0.54698(15) 0.35707(9) 0.40373(8) 0.0336(4) Uani 1 1 d . . .
C43 C 0.47050(18) 0.41574(10) 0.40024(10) 0.0469(5) Uani 1 1 d . . .
H43 H 0.4968 0.4584 0.3987 0.056 Uiso 1 1 calc R . .
C44 C 0.35815(18) 0.41371(11) 0.39892(11) 0.0538(5) Uani 1 1 d . . .
H44 H 0.3071 0.4541 0.3979 0.065 Uiso 1 1 calc R . .
C45 C 0.32004(16) 0.35253(11) 0.39903(10) 0.0478(5) Uani 1 1 d . . .
H45 H 0.2420 0.3511 0.3988 0.057 Uiso 1 1 calc R . .
C46 C 0.39296(14) 0.29289(10) 0.39948(8) 0.0349(4) Uani 1 1 d . . .
C47 C 0.34590(15) 0.22926(11) 0.39481(9) 0.0401(4) Uani 1 1 d . . .
H47 H 0.4114 0.1945 0.3881 0.048 Uiso 1 1 calc R . .
C48 C 0.28422(17) 0.24560(14) 0.33615(11) 0.0581(6) Uani 1 1 d . . .
H48A H 0.3336 0.2696 0.2959 0.087 Uiso 1 1 calc R . .
H48B H 0.2145 0.2754 0.3439 0.087 Uiso 1 1 calc R . .
H48C H 0.2651 0.2022 0.3312 0.087 Uiso 1 1 calc R . .
C49 C 0.26659(17) 0.19576(12) 0.45884(11) 0.0535(5) Uani 1 1 d . . .
H49A H 0.3069 0.1848 0.4959 0.080 Uiso 1 1 calc R . .
H49B H 0.2422 0.1529 0.4556 0.080 Uiso 1 1 calc R . .
H49C H 0.2000 0.2282 0.4658 0.080 Uiso 1 1 calc R . .
C50 C 0.66873(15) 0.36339(9) 0.40790(9) 0.0359(4) Uani 1 1 d . . .
H50 H 0.7098 0.3160 0.4142 0.043 Uiso 1 1 calc R . .
C51 C 0.6742(2) 0.38871(12) 0.46702(12) 0.0577(6) Uani 1 1 d . . .
H51A H 0.6384 0.3564 0.5075 0.087 Uiso 1 1 calc R . .
H51B H 0.6341 0.4351 0.4622 0.087 Uiso 1 1 calc R . .
H51C H 0.7536 0.3909 0.4692 0.087 Uiso 1 1 calc R . .
C52 C 0.7291(2) 0.41068(12) 0.34432(11) 0.0594(6) Uani 1 1 d . . .
H52A H 0.7273 0.3926 0.3073 0.089 Uiso 1 1 calc R . .
H52B H 0.8080 0.4122 0.3479 0.089 Uiso 1 1 calc R . .
H52C H 0.6906 0.4577 0.3369 0.089 Uiso 1 1 calc R . .
C53 C -0.19808(13) 0.85644(8) 0.23391(8) 0.0282(4) Uani 1 1 d . . .
H53 H -0.2143 0.8738 0.2714 0.034 Uiso 1 1 calc R . .
C54 C -0.11698(13) 0.87880(8) 0.18259(8) 0.0270(3) Uani 1 1 d . . .
H54 H -0.0690 0.9131 0.1803 0.032 Uiso 1 1 calc R . .
C55 C -0.38129(13) 0.80897(8) 0.24699(8) 0.0258(3) Uani 1 1 d . . .
C56 C -0.44854(13) 0.86202(8) 0.20936(8) 0.0280(4) Uani 1 1 d . . .
C57 C -0.56533(14) 0.86552(9) 0.23086(9) 0.0344(4) Uani 1 1 d . . .
H57 H -0.6119 0.9017 0.2068 0.041 Uiso 1 1 calc R . .
C58 C -0.61518(14) 0.81768(10) 0.28623(9) 0.0390(4) Uani 1 1 d . . .
H58 H -0.6953 0.8202 0.2993 0.047 Uiso 1 1 calc R . .
C59 C -0.54849(14) 0.76635(10) 0.32245(9) 0.0375(4) Uani 1 1 d . . .
H59 H -0.5835 0.7337 0.3606 0.045 Uiso 1 1 calc R . .
C60 C -0.43061(14) 0.76106(9) 0.30460(8) 0.0303(4) Uani 1 1 d . . .
C61 C -0.36202(15) 0.70722(9) 0.35039(8) 0.0351(4) Uani 1 1 d . . .
H61 H -0.2803 0.7079 0.3290 0.042 Uiso 1 1 calc R . .
C62 C -0.39679(17) 0.63368(10) 0.36534(10) 0.0465(5) Uani 1 1 d . . .
H62A H -0.3905 0.6217 0.3240 0.070 Uiso 1 1 calc R . .
H62B H -0.4754 0.6313 0.3889 0.070 Uiso 1 1 calc R . .
H62C H -0.3468 0.6008 0.3927 0.070 Uiso 1 1 calc R . .
C63 C -0.37522(18) 0.72770(12) 0.41468(10) 0.0510(5) Uani 1 1 d . . .
H63A H -0.3451 0.7729 0.4051 0.076 Uiso 1 1 calc R . .
H63B H -0.3333 0.6925 0.4453 0.076 Uiso 1 1 calc R . .
H63C H -0.4557 0.7308 0.4346 0.076 Uiso 1 1 calc R . .
C64 C -0.39997(14) 0.91571(8) 0.14731(8) 0.0311(4) Uani 1 1 d . . .
H64 H -0.3187 0.8998 0.1340 0.037 Uiso 1 1 calc R . .
C65 C -0.40280(18) 0.98656(10) 0.15980(11) 0.0495(5) Uani 1 1 d . . .
H65A H -0.3605 0.9819 0.1950 0.074 Uiso 1 1 calc R . .
H65B H -0.4816 1.0036 0.1729 0.074 Uiso 1 1 calc R . .
H65C H -0.3681 1.0196 0.1195 0.074 Uiso 1 1 calc R . .
C66 C -0.46052(16) 0.92278(11) 0.09012(9) 0.0448(5) Uani 1 1 d . . .
H66A H -0.4581 0.8772 0.0825 0.067 Uiso 1 1 calc R . .
H66B H -0.4227 0.9551 0.0503 0.067 Uiso 1 1 calc R . .
H66C H -0.5397 0.9406 0.1009 0.067 Uiso 1 1 calc R . .
C67 C -0.02264(13) 0.85944(8) 0.07414(8) 0.0272(3) Uani 1 1 d . . .
C68 C -0.05487(15) 0.87766(8) 0.01165(8) 0.0315(4) Uani 1 1 d . . .
C69 C 0.03034(17) 0.89124(10) -0.04379(9) 0.0434(5) Uani 1 1 d . . .
H69 H 0.0107 0.9025 -0.0862 0.052 Uiso 1 1 calc R . .
C70 C 0.14245(17) 0.88876(12) -0.03869(10) 0.0522(6) Uani 1 1 d . . .
H70 H 0.1987 0.9000 -0.0773 0.063 Uiso 1 1 calc R . .
C71 C 0.17278(16) 0.87004(11) 0.02222(10) 0.0452(5) Uani 1 1 d . . .
H71 H 0.2503 0.8685 0.0252 0.054 Uiso 1 1 calc R . .
C72 C 0.09242(14) 0.85318(9) 0.07989(9) 0.0330(4) Uani 1 1 d . . .
C73 C 0.13402(14) 0.82700(9) 0.14536(9) 0.0382(4) Uani 1 1 d . . .
H73 H 0.0684 0.8087 0.1803 0.046 Uiso 1 1 calc R . .
C74 C 0.22768(16) 0.76750(12) 0.14561(13) 0.0611(6) Uani 1 1 d . . .
H74A H 0.2027 0.7317 0.1308 0.092 Uiso 1 1 calc R . .
H74B H 0.2437 0.7473 0.1903 0.092 Uiso 1 1 calc R . .
H74C H 0.2966 0.7854 0.1158 0.092 Uiso 1 1 calc R . .
C75 C 0.17573(17) 0.88588(11) 0.16325(10) 0.0479(5) Uani 1 1 d . . .
H75A H 0.1150 0.9234 0.1639 0.072 Uiso 1 1 calc R . .
H75B H 0.2416 0.9039 0.1305 0.072 Uiso 1 1 calc R . .
H75C H 0.1972 0.8681 0.2068 0.072 Uiso 1 1 calc R . .
C76 C -0.17686(15) 0.88145(9) 0.00298(8) 0.0341(4) Uani 1 1 d . . .
H76 H -0.2265 0.8819 0.0462 0.041 Uiso 1 1 calc R . .
C77 C -0.2103(2) 0.94787(12) -0.04831(11) 0.0610(6) Uani 1 1 d . . .
H77A H -0.1954 0.9885 -0.0365 0.092 Uiso 1 1 calc R . .
H77B H -0.2912 0.9499 -0.0496 0.092 Uiso 1 1 calc R . .
H77C H -0.1657 0.9478 -0.0917 0.092 Uiso 1 1 calc R . .
C78 C -0.20039(16) 0.81776(11) -0.01500(9) 0.0420(4) Uani 1 1 d . . .
H78A H -0.1792 0.7754 0.0181 0.063 Uiso 1 1 calc R . .
H78B H -0.1557 0.8173 -0.0583 0.063 Uiso 1 1 calc R . .
H78C H -0.2813 0.8198 -0.0163 0.063 Uiso 1 1 calc R . .
C79 C -0.11558(13) 0.59192(8) 0.27903(8) 0.0271(3) Uani 1 1 d . . .
H79 H -0.1315 0.5657 0.3239 0.032 Uiso 1 1 calc R . .
C80 C -0.16016(13) 0.58138(8) 0.23200(8) 0.0256(3) Uani 1 1 d . . .
H80 H -0.2125 0.5476 0.2402 0.031 Uiso 1 1 calc R . .
C81 C 0.06341(13) 0.63744(8) 0.28016(8) 0.0266(3) Uani 1 1 d . . .
C82 C 0.07428(14) 0.67822(9) 0.32074(8) 0.0298(4) Uani 1 1 d . . .
C83 C 0.17544(15) 0.66935(10) 0.34454(9) 0.0375(4) Uani 1 1 d . . .
H83 H 0.1846 0.6967 0.3717 0.045 Uiso 1 1 calc R . .
C84 C 0.26238(15) 0.62174(10) 0.32949(9) 0.0400(4) Uani 1 1 d . . .
H84 H 0.3308 0.6166 0.3460 0.048 Uiso 1 1 calc R . .
C85 C 0.24978(14) 0.58153(9) 0.29025(9) 0.0368(4) Uani 1 1 d . . .
H85 H 0.3097 0.5484 0.2805 0.044 Uiso 1 1 calc R . .
C86 C 0.15115(14) 0.58851(9) 0.26464(8) 0.0302(4) Uani 1 1 d . . .
C87 C 0.14329(15) 0.54265(9) 0.22166(9) 0.0363(4) Uani 1 1 d . . .
H87 H 0.0721 0.5585 0.2030 0.044 Uiso 1 1 calc R . .
C88 C 0.1360(2) 0.46666(10) 0.26248(12) 0.0565(6) Uani 1 1 d . . .
H88A H 0.0696 0.4630 0.2979 0.085 Uiso 1 1 calc R . .
H88B H 0.2048 0.4500 0.2815 0.085 Uiso 1 1 calc R . .
H88C H 0.1288 0.4383 0.2341 0.085 Uiso 1 1 calc R . .
C89 C 0.24340(16) 0.54978(12) 0.16401(10) 0.0526(5) Uani 1 1 d . . .
H89A H 0.2449 0.5985 0.1377 0.079 Uiso 1 1 calc R . .
H89B H 0.2350 0.5209 0.1364 0.079 Uiso 1 1 calc R . .
H89C H 0.3144 0.5346 0.1811 0.079 Uiso 1 1 calc R . .
C90 C -0.02265(15) 0.72720(9) 0.34239(9) 0.0373(4) Uani 1 1 d . . .
H90 H -0.0793 0.7355 0.3127 0.045 Uiso 1 1 calc R . .
C91 C 0.01449(18) 0.79748(10) 0.33889(11) 0.0484(5) Uani 1 1 d . . .
H91A H 0.0531 0.8189 0.2941 0.073 Uiso 1 1 calc R . .
H91B H 0.0664 0.7908 0.3698 0.073 Uiso 1 1 calc R . .
H91C H -0.0522 0.8279 0.3505 0.073 Uiso 1 1 calc R . .
C92 C -0.08020(18) 0.69236(12) 0.41247(11) 0.0534(5) Uani 1 1 d . . .
H92A H -0.1105 0.6496 0.4133 0.080 Uiso 1 1 calc R . .
H92B H -0.1423 0.7241 0.4271 0.080 Uiso 1 1 calc R . .
H92C H -0.0247 0.6811 0.4420 0.080 Uiso 1 1 calc R . .
C93 C -0.16296(13) 0.62561(7) 0.11092(7) 0.0241(3) Uani 1 1 d . . .
C94 C -0.08348(14) 0.61939(8) 0.05460(8) 0.0273(3) Uani 1 1 d . . .
C95 C -0.12412(16) 0.61689(9) -0.00026(8) 0.0341(4) Uani 1 1 d . . .
H95 H -0.0717 0.6136 -0.0389 0.041 Uiso 1 1 calc R . .
C96 C -0.23841(16) 0.61907(9) 0.00025(9) 0.0381(4) Uani 1 1 d . . .
H96 H -0.2641 0.6149 -0.0369 0.046 Uiso 1 1 calc R . .
C97 C -0.31559(15) 0.62738(9) 0.05496(9) 0.0347(4) Uani 1 1 d . . .
H97 H -0.3944 0.6295 0.0547 0.042 Uiso 1 1 calc R . .
C98 C -0.28042(13) 0.63268(8) 0.11054(8) 0.0272(3) Uani 1 1 d . . .
C99 C -0.37042(13) 0.64839(9) 0.16646(9) 0.0320(4) Uani 1 1 d . . .
H99 H -0.3307 0.6591 0.1980 0.038 Uiso 1 1 calc R . .
C100 C -0.43970(16) 0.58647(10) 0.20436(10) 0.0450(5) Uani 1 1 d . . .
H10D H -0.3887 0.5462 0.2218 0.067 Uiso 1 1 calc R . .
H10E H -0.4807 0.5754 0.1747 0.067 Uiso 1 1 calc R . .
H10F H -0.4941 0.5982 0.2409 0.067 Uiso 1 1 calc R . .
C101 C -0.45022(15) 0.71228(10) 0.14098(11) 0.0445(5) Uani 1 1 d . . .
H10G H -0.4053 0.7508 0.1136 0.067 Uiso 1 1 calc R . .
H10H H -0.4986 0.7259 0.1784 0.067 Uiso 1 1 calc R . .
H10I H -0.4977 0.7010 0.1146 0.067 Uiso 1 1 calc R . .
C102 C 0.04426(14) 0.61444(8) 0.05070(8) 0.0299(4) Uani 1 1 d . . .
H102 H 0.0587 0.6109 0.0955 0.036 Uiso 1 1 calc R . .
C103 C 0.10297(16) 0.54940(10) 0.03143(9) 0.0395(4) Uani 1 1 d . . .
H10K H 0.0722 0.5079 0.0638 0.059 Uiso 1 1 calc R . .
H10L H 0.1847 0.5474 0.0304 0.059 Uiso 1 1 calc R . .
H10M H 0.0895 0.5513 -0.0122 0.059 Uiso 1 1 calc R . .
C104 C 0.09568(17) 0.67984(10) 0.00284(10) 0.0462(5) Uani 1 1 d . . .
H10N H 0.0583 0.7209 0.0162 0.069 Uiso 1 1 calc R . .
H10O H 0.0846 0.6839 -0.0418 0.069 Uiso 1 1 calc R . .
H10P H 0.1770 0.6765 0.0035 0.069 Uiso 1 1 calc R . .
O1 O -0.0762(3) 0.50409(18) 0.43923(14) 0.0640(8) Uani 0.50 1 d PD A -1
C105 C 0.0390(10) 0.4850(8) 0.4423(8) 0.072(3) Uani 0.50 1 d PD A -1
H10Q H 0.0871 0.5069 0.3999 0.087 Uiso 0.50 1 calc PR A -1
H10R H 0.0549 0.4339 0.4521 0.087 Uiso 0.50 1 calc PR A -1
C106 C 0.0621(5) 0.5102(4) 0.4967(3) 0.0714(18) Uani 0.50 1 d PD A -1
H10S H 0.0879 0.5577 0.4793 0.086 Uiso 0.50 1 calc PR A -1
H10T H 0.1203 0.4787 0.5195 0.086 Uiso 0.50 1 calc PR A -1
C107 C -0.0527(10) 0.5097(8) 0.5427(6) 0.059(3) Uani 0.50 1 d PD A -1
H10U H -0.0513 0.4726 0.5846 0.071 Uiso 0.50 1 calc PR A -1
H10W H -0.0749 0.5550 0.5524 0.071 Uiso 0.50 1 calc PR A -1
C108 C -0.1312(6) 0.4956(4) 0.5041(3) 0.0754(18) Uani 0.50 1 d PD A -1
H10V H -0.1541 0.4476 0.5236 0.090 Uiso 0.50 1 calc PR A -1
H10Y H -0.2003 0.5282 0.5056 0.090 Uiso 0.50 1 calc PR A -1

loop_
_atom_site_aniso_label
_atom_site_aniso_U_11
_atom_site_aniso_U_22
_atom_site_aniso_U_33
_atom_site_aniso_U_23
_atom_site_aniso_U_13
_atom_site_aniso_U_12
P1 0.0235(2) 0.0253(2) 0.0208(2) -0.00567(16) -0.00406(16) -0.00153(16)
P2 0.0234(2) 0.0253(2) 0.0210(2) -0.00663(16) -0.00314(16) -0.00382(16)
P3 0.0220(2) 0.0219(2) 0.0227(2) -0.00698(16) -0.00345(15) -0.00224(15)
P4 0.0223(2) 0.0217(2) 0.0235(2) -0.00719(16) -0.00397(15) -0.00187(15)
N1 0.0251(7) 0.0225(7) 0.0231(7) -0.0061(5) -0.0030(5) -0.0022(5)
N2 0.0229(7) 0.0257(7) 0.0246(7) -0.0063(6) -0.0049(5) -0.0036(5)
N3 0.0244(7) 0.0254(7) 0.0254(7) -0.0050(6) -0.0064(5) -0.0036(5)
N4 0.0250(7) 0.0290(7) 0.0223(7) -0.0067(6) -0.0020(5) -0.0039(6)
N5 0.0227(7) 0.0291(7) 0.0253(7) -0.0104(6) -0.0019(5) -0.0042(5)
N6 0.0238(7) 0.0226(7) 0.0245(7) -0.0074(5) -0.0019(5) -0.0038(5)
N7 0.0249(7) 0.0260(7) 0.0245(7) -0.0068(6) -0.0064(5) -0.0034(5)
N8 0.0258(7) 0.0223(6) 0.0218(7) -0.0075(5) -0.0047(5) -0.0029(5)
C1 0.0240(8) 0.0277(8) 0.0247(8) -0.0086(7) -0.0039(6) 0.0009(6)
C2 0.0236(8) 0.0258(8) 0.0280(8) -0.0081(7) -0.0066(6) 0.0012(6)
C3 0.0295(8) 0.0247(8) 0.0207(8) -0.0057(6) 0.0007(6) -0.0046(7)
C4 0.0298(8) 0.0289(8) 0.0213(8) -0.0079(7) 0.0012(6) -0.0058(7)
C5 0.0323(9) 0.0345(9) 0.0301(9) -0.0110(7) 0.0029(7) -0.0091(7)
C6 0.0427(10) 0.0291(9) 0.0368(10) -0.0099(8) 0.0065(8) -0.0118(8)
C7 0.0435(11) 0.0240(9) 0.0360(10) -0.0049(7) 0.0023(8) -0.0015(8)
C8 0.0339(9) 0.0278(9) 0.0281(9) -0.0056(7) -0.0007(7) -0.0022(7)
C9 0.0380(10) 0.0274(9) 0.0494(11) -0.0004(8) -0.0111(8) 0.0003(8)
C10 0.0667(15) 0.0522(13) 0.0742(17) 0.0190(12) -0.0377(13) -0.0096(11)
C11 0.0360(11) 0.0387(11) 0.0932(18) -0.0224(12) -0.0016(11) 0.0039(9)
C12 0.0259(8) 0.0314(9) 0.0295(9) -0.0040(7) -0.0045(7) -0.0060(7)
C13 0.0302(9) 0.0394(10) 0.0453(11) -0.0108(9) -0.0027(8) 0.0010(8)
C14 0.0369(10) 0.0492(11) 0.0381(10) -0.0047(9) -0.0127(8) -0.0140(9)
C15 0.0224(8) 0.0288(8) 0.0250(8) -0.0085(7) -0.0046(6) -0.0020(6)
C16 0.0258(8) 0.0319(9) 0.0282(9) -0.0087(7) -0.0069(7) 0.0001(7)
C17 0.0289(9) 0.0463(11) 0.0333(10) -0.0084(8) -0.0121(7) -0.0014(8)
C18 0.0281(9) 0.0520(11) 0.0403(10) -0.0090(9) -0.0101(8) -0.0113(8)
C19 0.0337(9) 0.0430(10) 0.0339(10) -0.0052(8) -0.0052(8) -0.0133(8)
C20 0.0292(9) 0.0350(9) 0.0277(9) -0.0069(7) -0.0063(7) -0.0069(7)
C21 0.0416(10) 0.0422(10) 0.0325(10) 0.0051(8) -0.0146(8) -0.0201(8)
C22 0.0631(14) 0.0464(12) 0.0621(14) 0.0025(11) -0.0299(12) -0.0035(10)
C23 0.0713(15) 0.0626(14) 0.0309(10) 0.0008(10) -0.0135(10) -0.0335(12)
C24 0.0312(9) 0.0385(10) 0.0296(9) -0.0014(8) -0.0122(7) -0.0031(7)
C25 0.0499(12) 0.0673(14) 0.0294(10) -0.0061(10) -0.0070(9) -0.0138(10)
C26 0.0442(11) 0.0430(11) 0.0601(13) 0.0039(10) -0.0237(10) 0.0015(9)
C27 0.0290(9) 0.0314(9) 0.0273(9) -0.0005(7) -0.0055(7) -0.0108(7)
C28 0.0263(8) 0.0362(9) 0.0246(8) -0.0048(7) -0.0023(7) -0.0106(7)
C29 0.0256(8) 0.0266(8) 0.0258(8) -0.0032(7) -0.0070(6) -0.0039(6)
C30 0.0353(9) 0.0278(9) 0.0310(9) -0.0071(7) -0.0104(7) 0.0004(7)
C31 0.0340(10) 0.0406(10) 0.0481(11) -0.0179(9) -0.0105(8) 0.0065(8)
C32 0.0290(9) 0.0529(12) 0.0549(12) -0.0183(10) -0.0170(9) 0.0043(8)
C33 0.0324(9) 0.0502(11) 0.0395(10) -0.0149(9) -0.0144(8) -0.0038(8)
C34 0.0280(9) 0.0331(9) 0.0276(9) -0.0066(7) -0.0057(7) -0.0064(7)
C35 0.0312(9) 0.0436(10) 0.0317(9) -0.0163(8) -0.0092(7) -0.0038(8)
C36 0.0492(12) 0.0645(13) 0.0330(10) -0.0184(10) -0.0053(9) -0.0085(10)
C37 0.0451(11) 0.0507(12) 0.0511(12) -0.0247(10) -0.0153(9) -0.0063(9)
C38 0.0422(10) 0.0376(10) 0.0480(11) -0.0228(9) -0.0211(9) 0.0094(8)
C39 0.0638(14) 0.0586(13) 0.0519(13) -0.0322(11) -0.0216(11) 0.0163(11)
C40 0.0611(14) 0.0479(12) 0.0808(17) -0.0329(12) -0.0170(12) -0.0094(10)
C41 0.0292(9) 0.0352(9) 0.0210(8) -0.0085(7) -0.0022(6) 0.0004(7)
C42 0.0385(10) 0.0345(9) 0.0258(9) -0.0091(7) -0.0016(7) -0.0007(8)
C43 0.0549(13) 0.0351(10) 0.0486(12) -0.0130(9) -0.0079(10) 0.0036(9)
C44 0.0511(13) 0.0468(12) 0.0569(13) -0.0142(10) -0.0097(10) 0.0170(10)
C45 0.0332(10) 0.0612(13) 0.0460(12) -0.0152(10) -0.0098(9) 0.0103(9)
C46 0.0288(9) 0.0469(11) 0.0278(9) -0.0117(8) -0.0035(7) 0.0012(8)
C47 0.0259(9) 0.0595(12) 0.0400(10) -0.0213(9) -0.0054(8) -0.0047(8)
C48 0.0360(11) 0.0919(18) 0.0583(14) -0.0350(13) -0.0194(10) 0.0035(11)
C49 0.0353(11) 0.0751(15) 0.0548(13) -0.0270(12) 0.0048(9) -0.0194(10)
C50 0.0399(10) 0.0307(9) 0.0380(10) -0.0124(8) -0.0025(8) -0.0071(8)
C51 0.0602(14) 0.0654(14) 0.0624(14) -0.0369(12) -0.0150(11) -0.0061(11)
C52 0.0599(14) 0.0524(13) 0.0572(14) -0.0063(11) 0.0037(11) -0.0179(11)
C53 0.0276(8) 0.0323(9) 0.0301(9) -0.0155(7) -0.0067(7) -0.0028(7)
C54 0.0256(8) 0.0263(8) 0.0322(9) -0.0112(7) -0.0066(7) -0.0038(7)
C55 0.0224(8) 0.0307(9) 0.0284(8) -0.0156(7) -0.0018(6) -0.0036(7)
C56 0.0265(8) 0.0304(9) 0.0308(9) -0.0148(7) -0.0035(7) -0.0030(7)
C57 0.0260(9) 0.0412(10) 0.0375(10) -0.0148(8) -0.0060(7) 0.0004(7)
C58 0.0220(9) 0.0560(12) 0.0387(10) -0.0153(9) -0.0002(7) -0.0053(8)
C59 0.0302(9) 0.0496(11) 0.0310(9) -0.0101(8) 0.0007(7) -0.0099(8)
C60 0.0290(9) 0.0368(9) 0.0271(9) -0.0123(7) -0.0019(7) -0.0065(7)
C61 0.0317(9) 0.0411(10) 0.0285(9) -0.0057(8) -0.0019(7) -0.0038(8)
C62 0.0460(11) 0.0424(11) 0.0426(11) -0.0056(9) 0.0022(9) -0.0049(9)
C63 0.0566(13) 0.0630(14) 0.0352(11) -0.0125(10) -0.0138(9) -0.0053(10)
C64 0.0247(8) 0.0302(9) 0.0366(9) -0.0101(7) -0.0027(7) 0.0010(7)
C65 0.0503(12) 0.0326(10) 0.0612(13) -0.0138(10) 0.0022(10) -0.0059(9)
C66 0.0400(11) 0.0499(12) 0.0385(11) -0.0031(9) -0.0108(8) 0.0011(9)
C67 0.0284(8) 0.0220(8) 0.0285(9) -0.0065(7) 0.0015(7) -0.0048(6)
C68 0.0383(9) 0.0259(8) 0.0294(9) -0.0093(7) 0.0001(7) -0.0058(7)
C69 0.0523(12) 0.0509(12) 0.0278(9) -0.0131(9) 0.0027(8) -0.0175(9)
C70 0.0470(12) 0.0725(15) 0.0385(11) -0.0231(11) 0.0161(9) -0.0289(11)
C71 0.0331(10) 0.0594(13) 0.0468(12) -0.0239(10) 0.0074(8) -0.0178(9)
C72 0.0298(9) 0.0314(9) 0.0378(10) -0.0111(8) 0.0002(7) -0.0084(7)
C73 0.0266(9) 0.0381(10) 0.0449(11) -0.0024(8) -0.0054(8) -0.0078(8)
C74 0.0287(10) 0.0535(13) 0.0824(17) 0.0026(12) -0.0028(10) -0.0003(9)
C75 0.0417(11) 0.0574(13) 0.0448(11) -0.0011(10) -0.0169(9) -0.0198(9)
C76 0.0387(10) 0.0366(10) 0.0232(8) -0.0061(7) -0.0060(7) 0.0051(8)
C77 0.0760(16) 0.0522(13) 0.0420(12) 0.0004(10) -0.0153(11) 0.0140(11)
C78 0.0375(10) 0.0566(12) 0.0363(10) -0.0188(9) -0.0085(8) -0.0027(9)
C79 0.0279(8) 0.0283(8) 0.0230(8) -0.0040(7) -0.0026(6) -0.0054(7)
C80 0.0263(8) 0.0246(8) 0.0247(8) -0.0051(7) -0.0021(6) -0.0052(6)
C81 0.0258(8) 0.0282(8) 0.0257(8) -0.0044(7) -0.0081(6) -0.0036(7)
C82 0.0308(9) 0.0310(9) 0.0296(9) -0.0083(7) -0.0089(7) -0.0043(7)
C83 0.0379(10) 0.0417(10) 0.0409(10) -0.0156(8) -0.0155(8) -0.0072(8)
C84 0.0296(9) 0.0485(11) 0.0456(11) -0.0126(9) -0.0158(8) -0.0030(8)
C85 0.0281(9) 0.0402(10) 0.0410(10) -0.0106(8) -0.0080(8) 0.0015(8)
C86 0.0300(9) 0.0317(9) 0.0284(9) -0.0064(7) -0.0069(7) -0.0029(7)
C87 0.0347(9) 0.0380(10) 0.0406(10) -0.0172(8) -0.0142(8) 0.0075(8)
C88 0.0765(15) 0.0352(11) 0.0678(15) -0.0182(10) -0.0339(12) 0.0027(10)
C89 0.0393(11) 0.0731(15) 0.0511(13) -0.0328(11) -0.0121(9) 0.0167(10)
C90 0.0391(10) 0.0402(10) 0.0419(10) -0.0213(9) -0.0172(8) 0.0027(8)
C91 0.0614(13) 0.0394(11) 0.0555(13) -0.0214(10) -0.0270(10) 0.0027(9)
C92 0.0473(12) 0.0597(13) 0.0554(13) -0.0285(11) 0.0030(10) -0.0033(10)
C93 0.0319(9) 0.0177(7) 0.0246(8) -0.0068(6) -0.0088(7) -0.0008(6)
C94 0.0385(9) 0.0190(8) 0.0246(8) -0.0064(6) -0.0081(7) 0.0017(7)
C95 0.0482(11) 0.0294(9) 0.0256(9) -0.0103(7) -0.0111(8) 0.0064(8)
C96 0.0543(12) 0.0323(9) 0.0343(10) -0.0127(8) -0.0240(9) 0.0066(8)
C97 0.0382(10) 0.0277(9) 0.0442(11) -0.0127(8) -0.0204(8) 0.0030(7)
C98 0.0312(9) 0.0206(8) 0.0322(9) -0.0087(7) -0.0103(7) -0.0008(6)
C99 0.0259(8) 0.0333(9) 0.0411(10) -0.0157(8) -0.0075(7) -0.0029(7)
C100 0.0352(10) 0.0486(12) 0.0559(12) -0.0215(10) -0.0021(9) -0.0129(9)
C101 0.0325(10) 0.0457(11) 0.0657(13) -0.0298(10) -0.0179(9) 0.0079(8)
C102 0.0341(9) 0.0303(9) 0.0253(8) -0.0108(7) -0.0023(7) -0.0004(7)
C103 0.0391(10) 0.0416(10) 0.0385(10) -0.0191(9) -0.0019(8) 0.0036(8)
C104 0.0473(12) 0.0423(11) 0.0438(11) -0.0074(9) 0.0003(9) -0.0094(9)
O1 0.073(2) 0.081(2) 0.0372(17) -0.0138(16) -0.0093(15) -0.0097(18)
C105 0.069(6) 0.079(6) 0.055(6) -0.007(4) -0.012(4) 0.017(5)
C106 0.070(4) 0.073(4) 0.064(4) 0.006(3) -0.031(4) -0.009(4)
C107 0.063(4) 0.075(4) 0.043(6) -0.015(4) -0.004(4) -0.029(4)
C108 0.078(4) 0.115(5) 0.036(3) -0.018(3) -0.006(3) -0.029(4)

loop_
_atom_type_symbol
_atom_type_description
_atom_type_scat_dispersion_real
_atom_type_scat_dispersion_imag
_atom_type_scat_source
C C 0.0033 0.0016 'International Tables Vol C Tables 4.2.6.8 and 6.1.1.4'
H H 0.0000 0.0000 'International Tables Vol C Tables 4.2.6.8 and 6.1.1.4'
N N 0.0061 0.0033 'International Tables Vol C Tables 4.2.6.8 and 6.1.1.4'
O O 0.0106 0.0060 'International Tables Vol C Tables 4.2.6.8 and 6.1.1.4'
P P 0.1023 0.0942 'International Tables Vol C Tables 4.2.6.8 and 6.1.1.4'

loop_
_geom_angle_atom_site_label_1
_geom_angle_atom_site_label_2
_geom_angle_atom_site_label_3
_geom_angle
_geom_angle_site_symmetry_1
_geom_angle_site_symmetry_3
_geom_angle_publ_flag
N2 P1 N1 90.85(6) . . ?
N2 P1 P2 115.52(5) . . ?
N1 P1 P2 94.04(5) . . ?
N3 P2 N4 91.16(6) . . ?
N3 P2 P1 112.78(5) . . ?
N4 P2 P1 98.39(5) . . ?
N5 P3 N6 90.96(6) . . ?
N5 P3 P4 115.55(5) . . ?
N6 P3 P4 96.76(5) . . ?
N7 P4 N8 90.68(6) . . ?
N7 P4 P3 114.96(5) . . ?
N8 P4 P3 95.88(4) . . ?
C1 N1 C3 124.37(12) . . ?
C1 N1 P1 110.02(10) . . ?
C3 N1 P1 123.72(10) . . ?
C2 N2 C15 117.18(12) . . ?
C2 N2 P1 109.88(10) . . ?
C15 N2 P1 121.68(10) . . ?
C27 N3 C29 118.32(13) . . ?
C27 N3 P2 109.32(10) . . ?
C29 N3 P2 122.43(10) . . ?
C28 N4 C41 124.15(13) . . ?
C28 N4 P2 109.61(10) . . ?
C41 N4 P2 124.63(10) . . ?
C53 N5 C55 118.01(12) . . ?
C53 N5 P3 109.88(10) . . ?
C55 N5 P3 121.11(10) . . ?
C54 N6 C67 123.69(12) . . ?
C54 N6 P3 109.87(10) . . ?
C67 N6 P3 124.77(10) . . ?
C79 N7 C81 119.23(13) . . ?
C79 N7 P4 110.28(10) . . ?
C81 N7 P4 120.97(10) . . ?
C80 N8 C93 123.99(12) . . ?
C80 N8 P4 110.20(10) . . ?
C93 N8 P4 124.33(10) . . ?
C2 C1 N1 114.02(14) . . ?
C2 C1 H1 123.0 . . ?
N1 C1 H1 123.0 . . ?
C1 C2 N2 113.71(14) . . ?
C1 C2 H2 123.1 . . ?
N2 C2 H2 123.1 . . ?
C8 C3 C4 120.74(14) . . ?
C8 C3 N1 118.58(14) . . ?
C4 C3 N1 120.67(14) . . ?
C5 C4 C3 118.14(15) . . ?
C5 C4 C12 117.77(15) . . ?
C3 C4 C12 124.07(14) . . ?
C6 C5 C4 121.77(16) . . ?
C6 C5 H5 119.1 . . ?
C4 C5 H5 119.1 . . ?
C5 C6 C7 119.65(16) . . ?
C5 C6 H6 120.2 . . ?
C7 C6 H6 120.2 . . ?
C6 C7 C8 121.33(16) . . ?
C6 C7 H7 119.3 . . ?
C8 C7 H7 119.3 . . ?
C7 C8 C3 118.30(16) . . ?
C7 C8 C9 118.80(15) . . ?
C3 C8 C9 122.89(15) . . ?
C8 C9 C11 111.20(16) . . ?
C8 C9 C10 111.92(16) . . ?
C11 C9 C10 110.75(18) . . ?
C8 C9 H9 107.6 . . ?
C11 C9 H9 107.6 . . ?
C10 C9 H9 107.6 . . ?
C9 C10 H10A 109.5 . . ?
C9 C10 H10B 109.5 . . ?
H10A C10 H10B 109.5 . . ?
C9 C10 H10C 109.5 . . ?
H10A C10 H10C 109.5 . . ?
H10B C10 H10C 109.5 . . ?
C9 C11 H11A 109.5 . . ?
C9 C11 H11B 109.5 . . ?
H11A C11 H11B 109.5 . . ?
C9 C11 H11C 109.5 . . ?
H11A C11 H11C 109.5 . . ?
H11B C11 H11C 109.5 . . ?
C4 C12 C14 112.07(14) . . ?
C4 C12 C13 111.10(14) . . ?
C14 C12 C13 109.66(14) . . ?
C4 C12 H12 108.0 . . ?
C14 C12 H12 108.0 . . ?
C13 C12 H12 108.0 . . ?
C12 C13 H13A 109.5 . . ?
C12 C13 H13B 109.5 . . ?
H13A C13 H13B 109.5 . . ?
C12 C13 H13C 109.5 . . ?
H13A C13 H13C 109.5 . . ?
H13B C13 H13C 109.5 . . ?
C12 C14 H14A 109.5 . . ?
C12 C14 H14B 109.5 . . ?
H14A C14 H14B 109.5 . . ?
C12 C14 H14C 109.5 . . ?
H14A C14 H14C 109.5 . . ?
H14B C14 H14C 109.5 . . ?
C20 C15 C16 120.45(14) . . ?
C20 C15 N2 119.13(14) . . ?
C16 C15 N2 120.37(14) . . ?
C17 C16 C15 118.48(15) . . ?
C17 C16 C24 118.26(15) . . ?
C15 C16 C24 123.26(14) . . ?
C18 C17 C16 121.40(16) . . ?
C18 C17 H17 119.3 . . ?
C16 C17 H17 119.3 . . ?
C17 C18 C19 119.71(16) . . ?
C17 C18 H18 120.1 . . ?
C19 C18 H18 120.1 . . ?
C18 C19 C20 121.24(17) . . ?
C18 C19 H19 119.4 . . ?
C20 C19 H19 119.4 . . ?
C19 C20 C15 118.69(15) . . ?
C19 C20 C21 118.14(15) . . ?
C15 C20 C21 123.16(14) . . ?
C20 C21 C23 110.41(16) . . ?
C20 C21 C22 111.07(16) . . ?
C23 C21 C22 109.94(17) . . ?
C20 C21 H21 108.5 . . ?
C23 C21 H21 108.5 . . ?
C22 C21 H21 108.5 . . ?
C21 C22 H22A 109.5 . . ?
C21 C22 H22B 109.5 . . ?
H22A C22 H22B 109.5 . . ?
C21 C22 H22C 109.5 . . ?
H22A C22 H22C 109.5 . . ?
H22B C22 H22C 109.5 . . ?
C21 C23 H23A 109.5 . . ?
C21 C23 H23B 109.5 . . ?
H23A C23 H23B 109.5 . . ?
C21 C23 H23C 109.5 . . ?
H23A C23 H23C 109.5 . . ?
H23B C23 H23C 109.5 . . ?
C16 C24 C26 111.14(15) . . ?
C16 C24 C25 111.21(15) . . ?
C26 C24 C25 110.62(16) . . ?
C16 C24 H24 107.9 . . ?
C26 C24 H24 107.9 . . ?
C25 C24 H24 107.9 . . ?
C24 C25 H25A 109.5 . . ?
C24 C25 H25B 109.5 . . ?
H25A C25 H25B 109.5 . . ?
C24 C25 H25C 109.5 . . ?
H25A C25 H25C 109.5 . . ?
H25B C25 H25C 109.5 . . ?
C24 C26 H26A 109.5 . . ?
C24 C26 H26B 109.5 . . ?
H26A C26 H26B 109.5 . . ?
C24 C26 H26C 109.5 . . ?
H26A C26 H26C 109.5 . . ?
H26B C26 H26C 109.5 . . ?
C28 C27 N3 114.13(14) . . ?
C28 C27 H27 122.9 . . ?
N3 C27 H27 122.9 . . ?
C27 C28 N4 113.75(14) . . ?
C27 C28 H28 123.1 . . ?
N4 C28 H28 123.1 . . ?
C30 C29 C34 120.80(15) . . ?
C30 C29 N3 118.71(14) . . ?
C34 C29 N3 120.46(14) . . ?
C31 C30 C29 118.25(15) . . ?
C31 C30 C38 119.49(15) . . ?
C29 C30 C38 121.97(15) . . ?
C32 C31 C30 121.40(17) . . ?
C32 C31 H31 119.3 . . ?
C30 C31 H31 119.3 . . ?
C31 C32 C33 119.72(17) . . ?
C31 C32 H32 120.1 . . ?
C33 C32 H32 120.1 . . ?
C32 C33 C34 121.42(16) . . ?
C32 C33 H33 119.3 . . ?
C34 C33 H33 119.3 . . ?
C33 C34 C29 118.38(15) . . ?
C33 C34 C35 118.85(15) . . ?
C29 C34 C35 122.75(14) . . ?
C34 C35 C36 110.35(15) . . ?
C34 C35 C37 111.67(14) . . ?
C36 C35 C37 110.85(15) . . ?
C34 C35 H35 107.9 . . ?
C36 C35 H35 107.9 . . ?
C37 C35 H35 107.9 . . ?
C35 C36 H36A 109.5 . . ?
C35 C36 H36B 109.5 . . ?
H36A C36 H36B 109.5 . . ?
C35 C36 H36C 109.5 . . ?
H36A C36 H36C 109.5 . . ?
H36B C36 H36C 109.5 . . ?
C35 C37 H37A 109.5 . . ?
C35 C37 H37B 109.5 . . ?
H37A C37 H37B 109.5 . . ?
C35 C37 H37C 109.5 . . ?
H37A C37 H37C 109.5 . . ?
H37B C37 H37C 109.5 . . ?
C30 C38 C39 114.05(16) . . ?
C30 C38 C40 108.04(16) . . ?
C39 C38 C40 110.74(16) . . ?
C30 C38 H38 107.9 . . ?
C39 C38 H38 107.9 . . ?
C40 C38 H38 107.9 . . ?
C38 C39 H39A 109.5 . . ?
C38 C39 H39B 109.5 . . ?
H39A C39 H39B 109.5 . . ?
C38 C39 H39C 109.5 . . ?
H39A C39 H39C 109.5 . . ?
H39B C39 H39C 109.5 . . ?
C38 C40 H40A 109.5 . . ?
C38 C40 H40B 109.5 . . ?
H40A C40 H40B 109.5 . . ?
C38 C40 H40C 109.5 . . ?
H40A C40 H40C 109.5 . . ?
H40B C40 H40C 109.5 . . ?
C42 C41 C46 120.55(15) . . ?
C42 C41 N4 119.20(14) . . ?
C46 C41 N4 120.25(15) . . ?
C43 C42 C41 118.17(17) . . ?
C43 C42 C50 118.23(16) . . ?
C41 C42 C50 123.61(15) . . ?
C44 C43 C42 121.83(19) . . ?
C44 C43 H43 119.1 . . ?
C42 C43 H43 119.1 . . ?
C43 C44 C45 119.44(18) . . ?
C43 C44 H44 120.3 . . ?
C45 C44 H44 120.3 . . ?
C44 C45 C46 121.63(18) . . ?
C44 C45 H45 119.2 . . ?
C46 C45 H45 119.2 . . ?
C45 C46 C41 118.25(17) . . ?
C45 C46 C47 118.28(16) . . ?
C41 C46 C47 123.46(15) . . ?
C46 C47 C48 112.33(17) . . ?
C46 C47 C49 111.38(15) . . ?
C48 C47 C49 109.95(16) . . ?
C46 C47 H47 107.7 . . ?
C48 C47 H47 107.7 . . ?
C49 C47 H47 107.7 . . ?
C47 C48 H48A 109.5 . . ?
C47 C48 H48B 109.5 . . ?
H48A C48 H48B 109.5 . . ?
C47 C48 H48C 109.5 . . ?
H48A C48 H48C 109.5 . . ?
H48B C48 H48C 109.5 . . ?
C47 C49 H49A 109.5 . . ?
C47 C49 H49B 109.5 . . ?
H49A C49 H49B 109.5 . . ?
C47 C49 H49C 109.5 . . ?
H49A C49 H49C 109.5 . . ?
H49B C49 H49C 109.5 . . ?
C42 C50 C52 111.40(16) . . ?
C42 C50 C51 111.38(15) . . ?
C52 C50 C51 110.72(17) . . ?
C42 C50 H50 107.7 . . ?
C52 C50 H50 107.7 . . ?
C51 C50 H50 107.7 . . ?
C50 C51 H51A 109.5 . . ?
C50 C51 H51B 109.5 . . ?
H51A C51 H51B 109.5 . . ?
C50 C51 H51C 109.5 . . ?
H51A C51 H51C 109.5 . . ?
H51B C51 H51C 109.5 . . ?
C50 C52 H52A 109.5 . . ?
C50 C52 H52B 109.5 . . ?
H52A C52 H52B 109.5 . . ?
C50 C52 H52C 109.5 . . ?
H52A C52 H52C 109.5 . . ?
H52B C52 H52C 109.5 . . ?
C54 C53 N5 113.74(14) . . ?
C54 C53 H53 123.1 . . ?
N5 C53 H53 123.1 . . ?
C53 C54 N6 113.91(14) . . ?
C53 C54 H54 123.0 . . ?
N6 C54 H54 123.0 . . ?
C60 C55 C56 121.09(14) . . ?
C60 C55 N5 118.64(14) . . ?
C56 C55 N5 120.26(14) . . ?
C57 C56 C55 118.02(15) . . ?
C57 C56 C64 118.55(15) . . ?
C55 C56 C64 123.43(14) . . ?
C58 C57 C56 121.53(17) . . ?
C58 C57 H57 119.2 . . ?
C56 C57 H57 119.2 . . ?
C59 C58 C57 119.74(16) . . ?
C59 C58 H58 120.1 . . ?
C57 C58 H58 120.1 . . ?
C58 C59 C60 121.60(17) . . ?
C58 C59 H59 119.2 . . ?
C60 C59 H59 119.2 . . ?
C59 C60 C55 117.97(16) . . ?
C59 C60 C61 118.55(15) . . ?
C55 C60 C61 123.36(14) . . ?
C60 C61 C62 112.99(15) . . ?
C60 C61 C63 108.68(15) . . ?
C62 C61 C63 110.04(16) . . ?
C60 C61 H61 108.3 . . ?
C62 C61 H61 108.3 . . ?
C63 C61 H61 108.3 . . ?
C61 C62 H62A 109.5 . . ?
C61 C62 H62B 109.5 . . ?
H62A C62 H62B 109.5 . . ?
C61 C62 H62C 109.5 . . ?
H62A C62 H62C 109.5 . . ?
H62B C62 H62C 109.5 . . ?
C61 C63 H63A 109.5 . . ?
C61 C63 H63B 109.5 . . ?
H63A C63 H63B 109.5 . . ?
C61 C63 H63C 109.5 . . ?
H63A C63 H63C 109.5 . . ?
H63B C63 H63C 109.5 . . ?
C56 C64 C66 112.28(14) . . ?
C56 C64 C65 111.30(14) . . ?
C66 C64 C65 110.13(16) . . ?
C56 C64 H64 107.6 . . ?
C66 C64 H64 107.6 . . ?
C65 C64 H64 107.6 . . ?
C64 C65 H65A 109.5 . . ?
C64 C65 H65B 109.5 . . ?
H65A C65 H65B 109.5 . . ?
C64 C65 H65C 109.5 . . ?
H65A C65 H65C 109.5 . . ?
H65B C65 H65C 109.5 . . ?
C64 C66 H66A 109.5 . . ?
C64 C66 H66B 109.5 . . ?
H66A C66 H66B 109.5 . . ?
C64 C66 H66C 109.5 . . ?
H66A C66 H66C 109.5 . . ?
H66B C66 H66C 109.5 . . ?
C72 C67 C68 120.86(15) . . ?
C72 C67 N6 120.07(15) . . ?
C68 C67 N6 119.07(14) . . ?
C69 C68 C67 117.84(16) . . ?
C69 C68 C76 119.32(16) . . ?
C67 C68 C76 122.83(14) . . ?
C70 C69 C68 121.66(18) . . ?
C70 C69 H69 119.2 . . ?
C68 C69 H69 119.2 . . ?
C71 C70 C69 119.89(17) . . ?
C71 C70 H70 120.1 . . ?
C69 C70 H70 120.1 . . ?
C70 C71 C72 121.53(18) . . ?
C70 C71 H71 119.2 . . ?
C72 C71 H71 119.2 . . ?
C71 C72 C67 118.07(17) . . ?
C71 C72 C73 118.26(16) . . ?
C67 C72 C73 123.64(15) . . ?
C72 C73 C74 112.04(17) . . ?
C72 C73 C75 111.46(15) . . ?
C74 C73 C75 109.86(16) . . ?
C72 C73 H73 107.8 . . ?
C74 C73 H73 107.8 . . ?
C75 C73 H73 107.8 . . ?
C73 C74 H74A 109.5 . . ?
C73 C74 H74B 109.5 . . ?
H74A C74 H74B 109.5 . . ?
C73 C74 H74C 109.5 . . ?
H74A C74 H74C 109.5 . . ?
H74B C74 H74C 109.5 . . ?
C73 C75 H75A 109.5 . . ?
C73 C75 H75B 109.5 . . ?
H75A C75 H75B 109.5 . . ?
C73 C75 H75C 109.5 . . ?
H75A C75 H75C 109.5 . . ?
H75B C75 H75C 109.5 . . ?
C68 C76 C78 111.66(14) . . ?
C68 C76 C77 112.41(16) . . ?
C78 C76 C77 109.79(16) . . ?
C68 C76 H76 107.6 . . ?
C78 C76 H76 107.6 . . ?
C77 C76 H76 107.6 . . ?
C76 C77 H77A 109.5 . . ?
C76 C77 H77B 109.5 . . ?
H77A C77 H77B 109.5 . . ?
C76 C77 H77C 109.5 . . ?
H77A C77 H77C 109.5 . . ?
H77B C77 H77C 109.5 . . ?
C76 C78 H78A 109.5 . . ?
C76 C78 H78B 109.5 . . ?
H78A C78 H78B 109.5 . . ?
C76 C78 H78C 109.5 . . ?
H78A C78 H78C 109.5 . . ?
H78B C78 H78C 109.5 . . ?
C80 C79 N7 113.28(14) . . ?
C80 C79 H79 123.4 . . ?
N7 C79 H79 123.4 . . ?
C79 C80 N8 113.73(14) . . ?
C79 C80 H80 123.1 . . ?
N8 C80 H80 123.1 . . ?
C86 C81 C82 121.12(14) . . ?
C86 C81 N7 120.60(14) . . ?
C82 C81 N7 118.27(14) . . ?
C83 C82 C81 118.13(15) . . ?
C83 C82 C90 119.83(15) . . ?
C81 C82 C90 121.91(14) . . ?
C84 C83 C82 121.36(16) . . ?
C84 C83 H83 119.3 . . ?
C82 C83 H83 119.3 . . ?
C83 C84 C85 119.76(16) . . ?
C83 C84 H84 120.1 . . ?
C85 C84 H84 120.1 . . ?
C84 C85 C86 121.43(16) . . ?
C84 C85 H85 119.3 . . ?
C86 C85 H85 119.3 . . ?
C85 C86 C81 118.20(15) . . ?
C85 C86 C87 118.57(15) . . ?
C81 C86 C87 123.23(14) . . ?
C86 C87 C88 110.84(15) . . ?
C86 C87 C89 111.19(15) . . ?
C88 C87 C89 110.84(16) . . ?
C86 C87 H87 107.9 . . ?
C88 C87 H87 107.9 . . ?
C89 C87 H87 107.9 . . ?
C87 C88 H88A 109.5 . . ?
C87 C88 H88B 109.5 . . ?
H88A C88 H88B 109.5 . . ?
C87 C88 H88C 109.5 . . ?
H88A C88 H88C 109.5 . . ?
H88B C88 H88C 109.5 . . ?
C87 C89 H89A 109.5 . . ?
C87 C89 H89B 109.5 . . ?
H89A C89 H89B 109.5 . . ?
C87 C89 H89C 109.5 . . ?
H89A C89 H89C 109.5 . . ?
H89B C89 H89C 109.5 . . ?
C82 C90 C91 113.25(16) . . ?
C82 C90 C92 109.03(15) . . ?
C91 C90 C92 110.03(15) . . ?
C82 C90 H90 108.1 . . ?
C91 C90 H90 108.1 . . ?
C92 C90 H90 108.1 . . ?
C90 C91 H91A 109.5 . . ?
C90 C91 H91B 109.5 . . ?
H91A C91 H91B 109.5 . . ?
C90 C91 H91C 109.5 . . ?
H91A C91 H91C 109.5 . . ?
H91B C91 H91C 109.5 . . ?
C90 C92 H92A 109.5 . . ?
C90 C92 H92B 109.5 . . ?
H92A C92 H92B 109.5 . . ?
C90 C92 H92C 109.5 . . ?
H92A C92 H92C 109.5 . . ?
H92B C92 H92C 109.5 . . ?
C94 C93 C98 120.82(14) . . ?
C94 C93 N8 119.03(14) . . ?
C98 C93 N8 120.15(13) . . ?
C95 C94 C93 118.22(15) . . ?
C95 C94 C102 118.19(14) . . ?
C93 C94 C102 123.59(14) . . ?
C96 C95 C94 121.51(16) . . ?
C96 C95 H95 119.2 . . ?
C94 C95 H95 119.2 . . ?
C95 C96 C97 119.72(16) . . ?
C95 C96 H96 120.1 . . ?
C97 C96 H96 120.1 . . ?
C96 C97 C98 121.50(16) . . ?
C96 C97 H97 119.3 . . ?
C98 C97 H97 119.3 . . ?
C97 C98 C93 118.01(15) . . ?
C97 C98 C99 118.42(15) . . ?
C93 C98 C99 123.53(14) . . ?
C98 C99 C100 112.29(14) . . ?
C98 C99 C101 111.28(15) . . ?
C100 C99 C101 109.67(15) . . ?
C98 C99 H99 107.8 . . ?
C100 C99 H99 107.8 . . ?
C101 C99 H99 107.8 . . ?
C99 C100 H10D 109.5 . . ?
C99 C100 H10E 109.5 . . ?
H10D C100 H10E 109.5 . . ?
C99 C100 H10F 109.5 . . ?
H10D C100 H10F 109.5 . . ?
H10E C100 H10F 109.5 . . ?
C99 C101 H10G 109.5 . . ?
C99 C101 H10H 109.5 . . ?
H10G C101 H10H 109.5 . . ?
C99 C101 H10I 109.5 . . ?
H10G C101 H10I 109.5 . . ?
H10H C101 H10I 109.5 . . ?
C94 C102 C103 111.79(14) . . ?
C94 C102 C104 111.27(14) . . ?
C103 C102 C104 110.36(14) . . ?
C94 C102 H102 107.7 . . ?
C103 C102 H102 107.7 . . ?
C104 C102 H102 107.7 . . ?
C102 C103 H10K 109.5 . . ?
C102 C103 H10L 109.5 . . ?
H10K C103 H10L 109.5 . . ?
C102 C103 H10M 109.5 . . ?
H10K C103 H10M 109.5 . . ?
H10L C103 H10M 109.5 . . ?
C102 C104 H10N 109.5 . . ?
C102 C104 H10O 109.5 . . ?
H10N C104 H10O 109.5 . . ?
C102 C104 H10P 109.5 . . ?
H10N C104 H10P 109.5 . . ?
H10O C104 H10P 109.5 . . ?
C108 O1 C105 105.6(7) . . ?
O1 C105 C106 105.9(9) . . ?
O1 C105 H10Q 110.5 . . ?
C106 C105 H10Q 110.5 . . ?
O1 C105 H10R 110.5 . . ?
C106 C105 H10R 110.5 . . ?
H10Q C105 H10R 108.7 . . ?
C105 C106 C107 103.6(8) . . ?
C105 C106 H10S 111.0 . . ?
C107 C106 H10S 111.0 . . ?
C105 C106 H10T 111.0 . . ?
C107 C106 H10T 111.0 . . ?
H10S C106 H10T 109.0 . . ?
C108 C107 C106 102.9(8) . . ?
C108 C107 H10U 111.2 . . ?
C106 C107 H10U 111.2 . . ?
C108 C107 H10W 111.2 . . ?
C106 C107 H10W 111.2 . . ?
H10U C107 H10W 109.1 . . ?
O1 C108 C107 109.2(7) . . ?
O1 C108 H10V 109.8 . . ?
C107 C108 H10V 109.8 . . ?
O1 C108 H10Y 109.8 . . ?
C107 C108 H10Y 109.8 . . ?
H10V C108 H10Y 108.3 . . ?

loop_
_geom_bond_atom_site_label_1
_geom_bond_atom_site_label_2
_geom_bond_distance
_geom_bond_site_symmetry_2
_geom_bond_publ_flag
P1 N2 1.7243(13) . ?
P1 N1 1.7502(13) . ?
P1 P2 2.3397(6) . ?
P2 N3 1.7239(13) . ?
P2 N4 1.7420(13) . ?
P3 N5 1.7228(13) . ?
P3 N6 1.7445(13) . ?
P3 P4 2.3290(5) . ?
P4 N7 1.7190(13) . ?
P4 N8 1.7370(12) . ?
N1 C1 1.4014(19) . ?
N1 C3 1.4382(19) . ?
N2 C2 1.430(2) . ?
N2 C15 1.4577(19) . ?
N3 C27 1.423(2) . ?
N3 C29 1.451(2) . ?
N4 C28 1.405(2) . ?
N4 C41 1.436(2) . ?
N5 C53 1.426(2) . ?
N5 C55 1.4544(19) . ?
N6 C54 1.405(2) . ?
N6 C67 1.4308(19) . ?
N7 C79 1.426(2) . ?
N7 C81 1.447(2) . ?
N8 C80 1.405(2) . ?
N8 C93 1.4347(19) . ?
C1 C2 1.329(2) . ?
C1 H1 0.9500 . ?
C2 H2 0.9500 . ?
C3 C8 1.408(2) . ?
C3 C4 1.409(2) . ?
C4 C5 1.394(2) . ?
C4 C12 1.526(2) . ?
C5 C6 1.375(3) . ?
C5 H5 0.9500 . ?
C6 C7 1.379(3) . ?
C6 H6 0.9500 . ?
C7 C8 1.399(2) . ?
C7 H7 0.9500 . ?
C8 C9 1.519(2) . ?
C9 C11 1.533(3) . ?
C9 C10 1.534(3) . ?
C9 H9 1.0000 . ?
C10 H10A 0.9800 . ?
C10 H10B 0.9800 . ?
C10 H10C 0.9800 . ?
C11 H11A 0.9800 . ?
C11 H11B 0.9800 . ?
C11 H11C 0.9800 . ?
C12 C14 1.534(2) . ?
C12 C13 1.536(2) . ?
C12 H12 1.0000 . ?
C13 H13A 0.9800 . ?
C13 H13B 0.9800 . ?
C13 H13C 0.9800 . ?
C14 H14A 0.9800 . ?
C14 H14B 0.9800 . ?
C14 H14C 0.9800 . ?
C15 C20 1.401(2) . ?
C15 C16 1.409(2) . ?
C16 C17 1.393(2) . ?
C16 C24 1.516(2) . ?
C17 C18 1.377(3) . ?
C17 H17 0.9500 . ?
C18 C19 1.377(3) . ?
C18 H18 0.9500 . ?
C19 C20 1.395(2) . ?
C19 H19 0.9500 . ?
C20 C21 1.517(2) . ?
C21 C23 1.522(3) . ?
C21 C22 1.534(3) . ?
C21 H21 1.0000 . ?
C22 H22A 0.9800 . ?
C22 H22B 0.9800 . ?
C22 H22C 0.9800 . ?
C23 H23A 0.9800 . ?
C23 H23B 0.9800 . ?
C23 H23C 0.9800 . ?
C24 C26 1.527(3) . ?
C24 C25 1.533(3) . ?
C24 H24 1.0000 . ?
C25 H25A 0.9800 . ?
C25 H25B 0.9800 . ?
C25 H25C 0.9800 . ?
C26 H26A 0.9800 . ?
C26 H26B 0.9800 . ?
C26 H26C 0.9800 . ?
C27 C28 1.328(2) . ?
C27 H27 0.9500 . ?
C28 H28 0.9500 . ?
C29 C30 1.405(2) . ?
C29 C34 1.407(2) . ?
C30 C31 1.394(2) . ?
C30 C38 1.512(2) . ?
C31 C32 1.378(3) . ?
C31 H31 0.9500 . ?
C32 C33 1.378(3) . ?
C32 H32 0.9500 . ?
C33 C34 1.390(2) . ?
C33 H33 0.9500 . ?
C34 C35 1.518(2) . ?
C35 C36 1.530(3) . ?
C35 C37 1.533(2) . ?
C35 H35 1.0000 . ?
C36 H36A 0.9800 . ?
C36 H36B 0.9800 . ?
C36 H36C 0.9800 . ?
C37 H37A 0.9800 . ?
C37 H37B 0.9800 . ?
C37 H37C 0.9800 . ?
C38 C39 1.524(3) . ?
C38 C40 1.531(3) . ?
C38 H38 1.0000 . ?
C39 H39A 0.9800 . ?
C39 H39B 0.9800 . ?
C39 H39C 0.9800 . ?
C40 H40A 0.9800 . ?
C40 H40B 0.9800 . ?
C40 H40C 0.9800 . ?
C41 C42 1.409(2) . ?
C41 C46 1.411(2) . ?
C42 C43 1.392(3) . ?
C42 C50 1.521(2) . ?
C43 C44 1.373(3) . ?
C43 H43 0.9500 . ?
C44 C45 1.380(3) . ?
C44 H44 0.9500 . ?
C45 C46 1.389(3) . ?
C45 H45 0.9500 . ?
C46 C47 1.517(3) . ?
C47 C48 1.535(3) . ?
C47 C49 1.536(3) . ?
C47 H47 1.0000 . ?
C48 H48A 0.9800 . ?
C48 H48B 0.9800 . ?
C48 H48C 0.9800 . ?
C49 H49A 0.9800 . ?
C49 H49B 0.9800 . ?
C49 H49C 0.9800 . ?
C50 C52 1.525(3) . ?
C50 C51 1.529(3) . ?
C50 H50 1.0000 . ?
C51 H51A 0.9800 . ?
C51 H51B 0.9800 . ?
C51 H51C 0.9800 . ?
C52 H52A 0.9800 . ?
C52 H52B 0.9800 . ?
C52 H52C 0.9800 . ?
C53 C54 1.329(2) . ?
C53 H53 0.9500 . ?
C54 H54 0.9500 . ?
C55 C60 1.405(2) . ?
C55 C56 1.410(2) . ?
C56 C57 1.391(2) . ?
C56 C64 1.517(2) . ?
C57 C58 1.379(3) . ?
C57 H57 0.9500 . ?
C58 C59 1.374(3) . ?
C58 H58 0.9500 . ?
C59 C60 1.395(2) . ?
C59 H59 0.9500 . ?
C60 C61 1.518(2) . ?
C61 C62 1.525(3) . ?
C61 C63 1.537(3) . ?
C61 H61 1.0000 . ?
C62 H62A 0.9800 . ?
C62 H62B 0.9800 . ?
C62 H62C 0.9800 . ?
C63 H63A 0.9800 . ?
C63 H63B 0.9800 . ?
C63 H63C 0.9800 . ?
C64 C66 1.528(3) . ?
C64 C65 1.530(2) . ?
C64 H64 1.0000 . ?
C65 H65A 0.9800 . ?
C65 H65B 0.9800 . ?
C65 H65C 0.9800 . ?
C66 H66A 0.9800 . ?
C66 H66B 0.9800 . ?
C66 H66C 0.9800 . ?
C67 C72 1.409(2) . ?
C67 C68 1.414(2) . ?
C68 C69 1.392(2) . ?
C68 C76 1.516(2) . ?
C69 C70 1.377(3) . ?
C69 H69 0.9500 . ?
C70 C71 1.372(3) . ?
C70 H70 0.9500 . ?
C71 C72 1.395(2) . ?
C71 H71 0.9500 . ?
C72 C73 1.522(3) . ?
C73 C74 1.532(3) . ?
C73 C75 1.534(3) . ?
C73 H73 1.0000 . ?
C74 H74A 0.9800 . ?
C74 H74B 0.9800 . ?
C74 H74C 0.9800 . ?
C75 H75A 0.9800 . ?
C75 H75B 0.9800 . ?
C75 H75C 0.9800 . ?
C76 C78 1.531(3) . ?
C76 C77 1.531(3) . ?
C76 H76 1.0000 . ?
C77 H77A 0.9800 . ?
C77 H77B 0.9800 . ?
C77 H77C 0.9800 . ?
C78 H78A 0.9800 . ?
C78 H78B 0.9800 . ?
C78 H78C 0.9800 . ?
C79 C80 1.329(2) . ?
C79 H79 0.9500 . ?
C80 H80 0.9500 . ?
C81 C86 1.404(2) . ?
C81 C82 1.407(2) . ?
C82 C83 1.395(2) . ?
C82 C90 1.515(2) . ?
C83 C84 1.378(3) . ?
C83 H83 0.9500 . ?
C84 C85 1.381(3) . ?
C84 H84 0.9500 . ?
C85 C86 1.392(2) . ?
C85 H85 0.9500 . ?
C86 C87 1.521(2) . ?
C87 C88 1.531(3) . ?
C87 C89 1.532(3) . ?
C87 H87 1.0000 . ?
C88 H88A 0.9800 . ?
C88 H88B 0.9800 . ?
C88 H88C 0.9800 . ?
C89 H89A 0.9800 . ?
C89 H89B 0.9800 . ?
C89 H89C 0.9800 . ?
C90 C91 1.527(3) . ?
C90 C92 1.528(3) . ?
C90 H90 1.0000 . ?
C91 H91A 0.9800 . ?
C91 H91B 0.9800 . ?
C91 H91C 0.9800 . ?
C92 H92A 0.9800 . ?
C92 H92B 0.9800 . ?
C92 H92C 0.9800 . ?
C93 C94 1.410(2) . ?
C93 C98 1.410(2) . ?
C94 C95 1.394(2) . ?
C94 C102 1.521(2) . ?
C95 C96 1.376(3) . ?
C95 H95 0.9500 . ?
C96 C97 1.382(3) . ?
C96 H96 0.9500 . ?
C97 C98 1.394(2) . ?
C97 H97 0.9500 . ?
C98 C99 1.525(2) . ?
C99 C100 1.529(2) . ?
C99 C101 1.534(2) . ?
C99 H99 1.0000 . ?
C100 H10D 0.9800 . ?
C100 H10E 0.9800 . ?
C100 H10F 0.9800 . ?
C101 H10G 0.9800 . ?
C101 H10H 0.9800 . ?
C101 H10I 0.9800 . ?
C102 C103 1.533(2) . ?
C102 C104 1.533(2) . ?
C102 H102 1.0000 . ?
C103 H10K 0.9800 . ?
C103 H10L 0.9800 . ?
C103 H10M 0.9800 . ?
C104 H10N 0.9800 . ?
C104 H10O 0.9800 . ?
C104 H10P 0.9800 . ?
O1 C108 1.392(6) . ?
O1 C105 1.404(11) . ?
C105 C106 1.503(11) . ?
C105 H10Q 0.9900 . ?
C105 H10R 0.9900 . ?
C106 C107 1.529(13) . ?
C106 H10S 0.9900 . ?
C106 H10T 0.9900 . ?
C107 C108 1.494(10) . ?
C107 H10U 0.9900 . ?
C107 H10W 0.9900 . ?
C108 H10V 0.9900 . ?
C108 H10Y 0.9900 . ?

loop_
_geom_torsion_atom_site_label_1
_geom_torsion_atom_site_label_2
_geom_torsion_atom_site_label_3
_geom_torsion_atom_site_label_4
_geom_torsion
_geom_torsion_site_symmetry_1
_geom_torsion_site_symmetry_2
_geom_torsion_site_symmetry_3
_geom_torsion_site_symmetry_4
_geom_torsion_publ_flag
N2 P1 P2 N3 -13.95(7) . . . . ?
N1 P1 P2 N3 -106.83(6) . . . . ?
N2 P1 P2 N4 -108.78(7) . . . . ?
N1 P1 P2 N4 158.34(6) . . . . ?
N5 P3 P4 N7 14.30(7) . . . . ?
N6 P3 P4 N7 108.62(6) . . . . ?
N5 P3 P4 N8 107.81(7) . . . . ?
N6 P3 P4 N8 -157.87(6) . . . . ?
N2 P1 N1 C1 -11.24(11) . . . . ?
P2 P1 N1 C1 104.42(10) . . . . ?
N2 P1 N1 C3 -176.15(12) . . . . ?
P2 P1 N1 C3 -60.50(12) . . . . ?
N1 P1 N2 C2 10.70(11) . . . . ?
P2 P1 N2 C2 -84.19(10) . . . . ?
N1 P1 N2 C15 -131.86(12) . . . . ?
P2 P1 N2 C15 133.26(10) . . . . ?
N4 P2 N3 C27 12.31(11) . . . . ?
P1 P2 N3 C27 -87.30(10) . . . . ?
N4 P2 N3 C29 -132.62(12) . . . . ?
P1 P2 N3 C29 127.77(11) . . . . ?
N3 P2 N4 C28 -13.03(11) . . . . ?
P1 P2 N4 C28 100.21(10) . . . . ?
N3 P2 N4 C41 -178.99(13) . . . . ?
P1 P2 N4 C41 -65.76(12) . . . . ?
N6 P3 N5 C53 -11.03(11) . . . . ?
P4 P3 N5 C53 86.92(10) . . . . ?
N6 P3 N5 C55 132.25(12) . . . . ?
P4 P3 N5 C55 -129.80(11) . . . . ?
N5 P3 N6 C54 11.72(11) . . . . ?
P4 P3 N6 C54 -104.15(10) . . . . ?
N5 P3 N6 C67 177.40(13) . . . . ?
P4 P3 N6 C67 61.54(13) . . . . ?
N8 P4 N7 C79 -11.61(11) . . . . ?
P3 P4 N7 C79 85.20(10) . . . . ?
N8 P4 N7 C81 134.39(12) . . . . ?
P3 P4 N7 C81 -128.81(10) . . . . ?
N7 P4 N8 C80 12.44(11) . . . . ?
P3 P4 N8 C80 -102.74(10) . . . . ?
N7 P4 N8 C93 178.97(12) . . . . ?
P3 P4 N8 C93 63.78(12) . . . . ?
C3 N1 C1 C2 173.79(14) . . . . ?
P1 N1 C1 C2 9.00(17) . . . . ?
N1 C1 C2 N2 -0.9(2) . . . . ?
C15 N2 C2 C1 136.64(15) . . . . ?
P1 N2 C2 C1 -7.80(17) . . . . ?
C1 N1 C3 C8 129.71(16) . . . . ?
P1 N1 C3 C8 -67.52(18) . . . . ?
C1 N1 C3 C4 -51.5(2) . . . . ?
P1 N1 C3 C4 111.26(14) . . . . ?
C8 C3 C4 C5 -1.9(2) . . . . ?
N1 C3 C4 C5 179.38(14) . . . . ?
C8 C3 C4 C12 176.56(15) . . . . ?
N1 C3 C4 C12 -2.2(2) . . . . ?
C3 C4 C5 C6 2.7(2) . . . . ?
C12 C4 C5 C6 -175.84(15) . . . . ?
C4 C5 C6 C7 -1.3(3) . . . . ?
C5 C6 C7 C8 -1.1(3) . . . . ?
C6 C7 C8 C3 1.8(3) . . . . ?
C6 C7 C8 C9 -178.70(16) . . . . ?
C4 C3 C8 C7 -0.3(2) . . . . ?
N1 C3 C8 C7 178.47(14) . . . . ?
C4 C3 C8 C9 -179.79(15) . . . . ?
N1 C3 C8 C9 -1.0(2) . . . . ?
C7 C8 C9 C11 -74.3(2) . . . . ?
C3 C8 C9 C11 105.21(19) . . . . ?
C7 C8 C9 C10 50.2(2) . . . . ?
C3 C8 C9 C10 -130.34(19) . . . . ?
C5 C4 C12 C14 47.26(19) . . . . ?
C3 C4 C12 C14 -131.17(16) . . . . ?
C5 C4 C12 C13 -75.80(18) . . . . ?
C3 C4 C12 C13 105.77(17) . . . . ?
C2 N2 C15 C20 109.89(16) . . . . ?
P1 N2 C15 C20 -110.10(15) . . . . ?
C2 N2 C15 C16 -67.33(19) . . . . ?
P1 N2 C15 C16 72.68(17) . . . . ?
C20 C15 C16 C17 1.4(2) . . . . ?
N2 C15 C16 C17 178.56(14) . . . . ?
C20 C15 C16 C24 -178.41(15) . . . . ?
N2 C15 C16 C24 -1.2(2) . . . . ?
C15 C16 C17 C18 0.1(3) . . . . ?
C24 C16 C17 C18 179.90(16) . . . . ?
C16 C17 C18 C19 -0.8(3) . . . . ?
C17 C18 C19 C20 0.1(3) . . . . ?
C18 C19 C20 C15 1.3(3) . . . . ?
C18 C19 C20 C21 -177.89(17) . . . . ?
C16 C15 C20 C19 -2.1(2) . . . . ?
N2 C15 C20 C19 -179.30(14) . . . . ?
C16 C15 C20 C21 177.11(16) . . . . ?
N2 C15 C20 C21 -0.1(2) . . . . ?
C19 C20 C21 C23 -64.4(2) . . . . ?
C15 C20 C21 C23 116.36(18) . . . . ?
C19 C20 C21 C22 57.8(2) . . . . ?
C15 C20 C21 C22 -121.42(19) . . . . ?
C17 C16 C24 C26 56.6(2) . . . . ?
C15 C16 C24 C26 -123.61(18) . . . . ?
C17 C16 C24 C25 -67.1(2) . . . . ?
C15 C16 C24 C25 112.67(18) . . . . ?
C29 N3 C27 C28 137.75(15) . . . . ?
P2 N3 C27 C28 -8.82(17) . . . . ?
N3 C27 C28 N4 -1.2(2) . . . . ?
C41 N4 C28 C27 176.56(14) . . . . ?
P2 N4 C28 C27 10.51(17) . . . . ?
C27 N3 C29 C30 111.50(17) . . . . ?
P2 N3 C29 C30 -106.52(15) . . . . ?
C27 N3 C29 C34 -66.5(2) . . . . ?
P2 N3 C29 C34 75.51(18) . . . . ?
C34 C29 C30 C31 -2.1(2) . . . . ?
N3 C29 C30 C31 179.97(15) . . . . ?
C34 C29 C30 C38 171.72(16) . . . . ?
N3 C29 C30 C38 -6.2(2) . . . . ?
C29 C30 C31 C32 2.0(3) . . . . ?
C38 C30 C31 C32 -171.91(18) . . . . ?
C30 C31 C32 C33 -0.4(3) . . . . ?
C31 C32 C33 C34 -1.3(3) . . . . ?
C32 C33 C34 C29 1.2(3) . . . . ?
C32 C33 C34 C35 179.54(17) . . . . ?
C30 C29 C34 C33 0.5(2) . . . . ?
N3 C29 C34 C33 178.40(15) . . . . ?
C30 C29 C34 C35 -177.76(15) . . . . ?
N3 C29 C34 C35 0.2(2) . . . . ?
C33 C34 C35 C36 -71.3(2) . . . . ?
C29 C34 C35 C36 106.90(18) . . . . ?
C33 C34 C35 C37 52.4(2) . . . . ?
C29 C34 C35 C37 -129.33(17) . . . . ?
C31 C30 C38 C39 -42.8(2) . . . . ?
C29 C30 C38 C39 143.44(17) . . . . ?
C31 C30 C38 C40 80.7(2) . . . . ?
C29 C30 C38 C40 -93.0(2) . . . . ?
C28 N4 C41 C42 128.53(16) . . . . ?
P2 N4 C41 C42 -67.50(18) . . . . ?
C28 N4 C41 C46 -51.6(2) . . . . ?
P2 N4 C41 C46 112.32(15) . . . . ?
C46 C41 C42 C43 0.5(2) . . . . ?
N4 C41 C42 C43 -179.69(15) . . . . ?
C46 C41 C42 C50 -179.89(15) . . . . ?
N4 C41 C42 C50 -0.1(2) . . . . ?
C41 C42 C43 C44 2.2(3) . . . . ?
C50 C42 C43 C44 -177.46(18) . . . . ?
C42 C43 C44 C45 -2.0(3) . . . . ?
C43 C44 C45 C46 -1.0(3) . . . . ?
C44 C45 C46 C41 3.5(3) . . . . ?
C44 C45 C46 C47 -175.84(18) . . . . ?
C42 C41 C46 C45 -3.3(2) . . . . ?
N4 C41 C46 C45 176.93(15) . . . . ?
C42 C41 C46 C47 176.07(16) . . . . ?
N4 C41 C46 C47 -3.7(2) . . . . ?
C45 C46 C47 C48 52.2(2) . . . . ?
C41 C46 C47 C48 -127.13(18) . . . . ?
C45 C46 C47 C49 -71.6(2) . . . . ?
C41 C46 C47 C49 109.03(19) . . . . ?
C43 C42 C50 C52 -67.2(2) . . . . ?
C41 C42 C50 C52 113.16(19) . . . . ?
C43 C42 C50 C51 56.9(2) . . . . ?
C41 C42 C50 C51 -122.69(19) . . . . ?
C55 N5 C53 C54 -136.72(15) . . . . ?
P3 N5 C53 C54 7.84(17) . . . . ?
N5 C53 C54 N6 1.2(2) . . . . ?
C67 N6 C54 C53 -175.42(14) . . . . ?
P3 N6 C54 C53 -9.55(17) . . . . ?
C53 N5 C55 C60 -108.87(16) . . . . ?
P3 N5 C55 C60 110.69(14) . . . . ?
C53 N5 C55 C56 69.65(19) . . . . ?
P3 N5 C55 C56 -70.79(17) . . . . ?
C60 C55 C56 C57 -0.1(2) . . . . ?
N5 C55 C56 C57 -178.59(14) . . . . ?
C60 C55 C56 C64 179.18(14) . . . . ?
N5 C55 C56 C64 0.7(2) . . . . ?
C55 C56 C57 C58 -1.8(2) . . . . ?
C64 C56 C57 C58 178.90(16) . . . . ?
C56 C57 C58 C59 1.9(3) . . . . ?
C57 C58 C59 C60 -0.1(3) . . . . ?
C58 C59 C60 C55 -1.7(3) . . . . ?
C58 C59 C60 C61 174.42(16) . . . . ?
C56 C55 C60 C59 1.8(2) . . . . ?
N5 C55 C60 C59 -179.70(14) . . . . ?
C56 C55 C60 C61 -174.11(15) . . . . ?
N5 C55 C60 C61 4.4(2) . . . . ?
C59 C60 C61 C62 55.9(2) . . . . ?
C55 C60 C61 C62 -128.19(17) . . . . ?
C59 C60 C61 C63 -66.5(2) . . . . ?
C55 C60 C61 C63 109.38(18) . . . . ?
C57 C56 C64 C66 -50.0(2) . . . . ?
C55 C56 C64 C66 130.76(16) . . . . ?
C57 C56 C64 C65 74.0(2) . . . . ?
C55 C56 C64 C65 -105.26(18) . . . . ?
C54 N6 C67 C72 51.1(2) . . . . ?
P3 N6 C67 C72 -112.68(15) . . . . ?
C54 N6 C67 C68 -129.06(16) . . . . ?
P3 N6 C67 C68 67.17(18) . . . . ?
C72 C67 C68 C69 -1.9(2) . . . . ?
N6 C67 C68 C69 178.21(14) . . . . ?
C72 C67 C68 C76 176.77(15) . . . . ?
N6 C67 C68 C76 -3.1(2) . . . . ?
C67 C68 C69 C70 -1.5(3) . . . . ?
C76 C68 C69 C70 179.76(18) . . . . ?
C68 C69 C70 C71 2.4(3) . . . . ?
C69 C70 C71 C72 0.1(3) . . . . ?
C70 C71 C72 C67 -3.4(3) . . . . ?
C70 C71 C72 C73 174.86(18) . . . . ?
C68 C67 C72 C71 4.3(2) . . . . ?
N6 C67 C72 C71 -175.87(15) . . . . ?
C68 C67 C72 C73 -173.82(15) . . . . ?
N6 C67 C72 C73 6.0(2) . . . . ?
C71 C72 C73 C74 -50.6(2) . . . . ?
C67 C72 C73 C74 127.45(18) . . . . ?
C71 C72 C73 C75 72.9(2) . . . . ?
C67 C72 C73 C75 -108.98(19) . . . . ?
C69 C68 C76 C78 75.8(2) . . . . ?
C67 C68 C76 C78 -102.87(18) . . . . ?
C69 C68 C76 C77 -48.1(2) . . . . ?
C67 C68 C76 C77 133.21(17) . . . . ?
C81 N7 C79 C80 -138.58(15) . . . . ?
P4 N7 C79 C80 8.09(17) . . . . ?
N7 C79 C80 N8 1.49(19) . . . . ?
C93 N8 C80 C79 -176.87(14) . . . . ?
P4 N8 C80 C79 -10.30(17) . . . . ?
C79 N7 C81 C86 68.0(2) . . . . ?
P4 N7 C81 C86 -75.06(17) . . . . ?
C79 N7 C81 C82 -111.17(16) . . . . ?
P4 N7 C81 C82 105.78(15) . . . . ?
C86 C81 C82 C83 0.8(2) . . . . ?
N7 C81 C82 C83 179.96(15) . . . . ?
C86 C81 C82 C90 -175.14(16) . . . . ?
N7 C81 C82 C90 4.0(2) . . . . ?
C81 C82 C83 C84 -0.5(3) . . . . ?
C90 C82 C83 C84 175.49(17) . . . . ?
C82 C83 C84 C85 -0.2(3) . . . . ?
C83 C84 C85 C86 0.8(3) . . . . ?
C84 C85 C86 C81 -0.5(3) . . . . ?
C84 C85 C86 C87 179.84(17) . . . . ?
C82 C81 C86 C85 -0.3(2) . . . . ?
N7 C81 C86 C85 -179.42(15) . . . . ?
C82 C81 C86 C87 179.34(15) . . . . ?
N7 C81 C86 C87 0.2(2) . . . . ?
C85 C86 C87 C88 69.0(2) . . . . ?
C81 C86 C87 C88 -110.59(19) . . . . ?
C85 C86 C87 C89 -54.7(2) . . . . ?
C81 C86 C87 C89 125.65(18) . . . . ?
C83 C82 C90 C91 46.8(2) . . . . ?
C81 C82 C90 C91 -137.31(17) . . . . ?
C83 C82 C90 C92 -76.0(2) . . . . ?
C81 C82 C90 C92 99.84(19) . . . . ?
C80 N8 C93 C94 -128.67(15) . . . . ?
P4 N8 C93 C94 66.63(17) . . . . ?
C80 N8 C93 C98 51.6(2) . . . . ?
P4 N8 C93 C98 -113.13(14) . . . . ?
C98 C93 C94 C95 -3.2(2) . . . . ?
N8 C93 C94 C95 177.07(13) . . . . ?
C98 C93 C94 C102 177.53(14) . . . . ?
N8 C93 C94 C102 -2.2(2) . . . . ?
C93 C94 C95 C96 -1.2(2) . . . . ?
C102 C94 C95 C96 178.12(15) . . . . ?
C94 C95 C96 C97 3.3(3) . . . . ?
C95 C96 C97 C98 -0.9(3) . . . . ?
C96 C97 C98 C93 -3.3(2) . . . . ?
C96 C97 C98 C99 174.50(15) . . . . ?
C94 C93 C98 C97 5.4(2) . . . . ?
N8 C93 C98 C97 -174.88(14) . . . . ?
C94 C93 C98 C99 -172.33(14) . . . . ?
N8 C93 C98 C99 7.4(2) . . . . ?
C97 C98 C99 C100 71.8(2) . . . . ?
C93 C98 C99 C100 -110.52(18) . . . . ?
C97 C98 C99 C101 -51.6(2) . . . . ?
C93 C98 C99 C101 126.11(16) . . . . ?
C95 C94 C102 C103 -54.7(2) . . . . ?
C93 C94 C102 C103 124.61(16) . . . . ?
C95 C94 C102 C104 69.21(19) . . . . ?
C93 C94 C102 C104 -111.49(17) . . . . ?
C108 O1 C105 C106 -36.9(11) . . . . ?
O1 C105 C106 C107 27.9(16) . . . . ?
C105 C106 C107 C108 -9.0(16) . . . . ?
C105 O1 C108 C107 31.4(7) . . . . ?
C106 C107 C108 O1 -12.9(12) . . . . ?
